data_4072270
loop_
_publ_author_name
'Oishi, Masataka'
'Kato, Takeshi'
'Nakagawa, Mayuko'
'Suzuki, Hiroharu'

_publ_section_title
;
 Synthesis and Reactivity of Early&#x2212;Late Heterobimetallic Hydrides
 of Group 4 Metals and Iridium Supported by Mono(\h5-C5Me5) Ancillary
 Ligands: Bimetallic Carbon&#x2212;Hydrogen Bond Activation
;
_journal_issue 23
_journal_name_full Organometallics
_journal_page_first 6046
_journal_paper_doi 10.1021/om800715b
_journal_volume 27
_journal_year 2008
_chemical_formula_sum 'C56 H110 Ir2 Si4 Zr2'
_chemical_formula_weight 1462.64
_chemical_name_systematic
; 
 ? 
;
_space_group_IT_number 2
_symmetry_cell_setting triclinic
_symmetry_space_group_name_Hall '-P 1'
_symmetry_space_group_name_H-M 'P -1'
_atom_sites_solution_hydrogens none
_atom_sites_solution_primary direct
_atom_sites_solution_secondary difmap
_audit_creation_method SHELXL-97
_cell_angle_alpha 90.9980(11)
_cell_angle_beta 94.7150(13)
_cell_angle_gamma 91.8960(14)
_cell_formula_units_Z 2
_cell_length_a 11.4919(5)
_cell_length_b 16.8746(6)
_cell_length_c 17.1034(6)
_cell_measurement_reflns_used 32718
_cell_measurement_temperature 133(2)
_cell_measurement_theta_max 27.48
_cell_measurement_theta_min 3.05
_cell_volume 3303.0(2)
_computing_cell_refinement 'PROCESS-AUTO (T.Higashi, 1998)'
_computing_data_collection 'PROCESS-AUTO (T.Higashi, 1998)'
_computing_data_reduction 'PROCESS-AUTO (T.Higashi, 1998)'
_computing_molecular_graphics 'ORTEX (P.McArdle, 1995)'
_computing_publication_material SHELXL-97
_computing_structure_refinement 'SHELXL-97 (Sheldrick, 1997)'
_computing_structure_solution 'SHELXS-97 (Sheldrick, 1990)'
_diffrn_ambient_temperature 133(2)
_diffrn_detector_area_resol_mean 100
_diffrn_measured_fraction_theta_full 0.994
_diffrn_measured_fraction_theta_max 0.994
_diffrn_measurement_device_type 'Rigaku R-AXIS RAPID Imaging Plate'
_diffrn_measurement_method 'oscillation photograph'
_diffrn_radiation_monochromator graphite
_diffrn_radiation_source 'Rigaku Rotating Anode ultraX18'
_diffrn_radiation_type MoK\a
_diffrn_radiation_wavelength 0.71069
_diffrn_reflns_av_R_equivalents 0.0397
_diffrn_reflns_av_sigmaI/netI 0.0535
_diffrn_reflns_limit_h_max 14
_diffrn_reflns_limit_h_min -14
_diffrn_reflns_limit_k_max 21
_diffrn_reflns_limit_k_min -21
_diffrn_reflns_limit_l_max 22
_diffrn_reflns_limit_l_min -22
_diffrn_reflns_number 32718
_diffrn_reflns_theta_full 27.48
_diffrn_reflns_theta_max 27.48
_diffrn_reflns_theta_min 3.05
_exptl_absorpt_coefficient_mu 4.426
_exptl_absorpt_correction_T_max 1.0000
_exptl_absorpt_correction_T_min 0.5176
_exptl_absorpt_correction_type numerical
_exptl_absorpt_process_details 'NUMABS (T.Higashi, 1999)'
_exptl_crystal_colour colorless
_exptl_crystal_density_diffrn 1.471
_exptl_crystal_density_meas ?
_exptl_crystal_density_method 'not measured'
_exptl_crystal_description platelet
_exptl_crystal_F_000 1472
_exptl_crystal_size_max 0.350
_exptl_crystal_size_mid 0.350
_exptl_crystal_size_min 0.200
_refine_diff_density_max 2.056
_refine_diff_density_min -2.549
_refine_diff_density_rms 0.167
_refine_ls_extinction_method none
_refine_ls_goodness_of_fit_ref 1.052
_refine_ls_hydrogen_treatment none
_refine_ls_matrix_type full
_refine_ls_number_parameters 550
_refine_ls_number_reflns 15031
_refine_ls_number_restraints 0
_refine_ls_restrained_S_all 1.052
_refine_ls_R_factor_all 0.0572
_refine_ls_R_factor_gt 0.0440
_refine_ls_shift/su_max 0.001
_refine_ls_shift/su_mean 0.000
_refine_ls_structure_factor_coef Fsqd
_refine_ls_weighting_details 'calc w=1/[\s^2^(Fo^2^)+(0.0585P)^2^+7.4566P] where P=(Fo^2^+2Fc^2^)/3'
_refine_ls_weighting_scheme calc
_refine_ls_wR_factor_gt 0.1102
_refine_ls_wR_factor_ref 0.1176
_reflns_number_gt 12235
_reflns_number_total 15034
_reflns_threshold_expression >2sigma(I)
_cod_data_source_file om800715b_si_002.cif
_cod_data_source_block 3b
_cod_depositor_comments
;
The following automatic conversions were performed:

'_symmetry_cell_setting' value 'Triclinic' changed to 'triclinic'
according to /home/saulius/struct/CIF-dictionaries/cif_core.dic
dictionary named 'cif_core.dic' version 2.4.1 from 2010-06-29.

Automatic conversion script
Id: cif_fix_values 1715 2011-07-08 13:25:40Z adriana 

The following automatic conversions were performed:

'_exptl_crystal_density_meas' value 'not measured' was changed to '?'
- the value is perceived as not measured.

Automatic conversion script
Id: cif_fix_values 3008 2015-01-20 13:52:24Z robertas 
;
_cod_original_sg_symbol_H-M P-1
_cod_database_code 4072270

loop_
_symmetry_equiv_pos_as_xyz
'x, y, z'
'-x, -y, -z'

loop_
_atom_site_label
_atom_site_type_symbol
_atom_site_fract_x
_atom_site_fract_y
_atom_site_fract_z
_atom_site_U_iso_or_equiv
_atom_site_adp_type
_atom_site_occupancy
_atom_site_symmetry_multiplicity
_atom_site_calc_flag
_atom_site_refinement_flags
_atom_site_disorder_assembly
_atom_site_disorder_group
Ir1 Ir 0.272219(18) 0.442455(12) 0.319248(11) 0.02634(7) Uani 1 1 d . . .
Ir2 Ir 0.69076(2) -0.043010(13) 0.188641(13) 0.03171(7) Uani 1 1 d . . .
Zr1 Zr 0.17611(4) 0.40722(3) 0.16950(3) 0.02220(11) Uani 1 1 d . A .
Zr2 Zr 0.77873(5) -0.06672(3) 0.34059(3) 0.03017(12) Uani 1 1 d . B .
Si1 Si 0.29567(15) 0.60243(10) 0.11455(10) 0.0341(3) Uani 1 1 d . A .
Si2 Si -0.10540(14) 0.46318(11) 0.23553(10) 0.0350(4) Uani 1 1 d . A .
Si3 Si 0.73946(18) 0.14567(10) 0.37225(11) 0.0413(4) Uani 1 1 d . C .
Si4 Si 1.06886(17) -0.07804(13) 0.26284(13) 0.0482(5) Uani 1 1 d . C .
C1 C 0.1838(5) 0.5191(3) 0.0996(3) 0.0317(12) Uani 1 1 d . . .
C2 C -0.0208(5) 0.3977(4) 0.1746(3) 0.0353(13) Uani 1 1 d . . .
C3 C 0.4474(6) 0.5704(4) 0.1469(4) 0.0480(16) Uani 1 1 d . . .
C4 C 0.2510(8) 0.6733(5) 0.1920(5) 0.065(2) Uani 1 1 d . . .
C5 C 0.3068(8) 0.6585(5) 0.0201(4) 0.060(2) Uani 1 1 d . . .
C6 C -0.1058(7) 0.4233(5) 0.3372(4) 0.0559(19) Uani 1 1 d . . .
C7 C -0.2614(6) 0.4643(6) 0.1923(5) 0.068(3) Uani 1 1 d . . .
C8 C -0.0507(7) 0.5697(4) 0.2439(5) 0.0562(19) Uani 1 1 d . . .
C9 C 0.2407(5) 0.2672(3) 0.1566(3) 0.0312(12) Uani 1 1 d . . .
C10 C 0.1363(5) 0.2702(3) 0.1050(3) 0.0315(12) Uani 1 1 d . A .
C11 C 0.1601(6) 0.3217(3) 0.0442(3) 0.0349(13) Uani 1 1 d . . .
C12 C 0.2772(6) 0.3492(3) 0.0554(3) 0.0349(13) Uani 1 1 d . A .
C13 C 0.3281(5) 0.3155(3) 0.1262(3) 0.0331(12) Uani 1 1 d . A .
C14 C 0.2569(7) 0.2146(4) 0.2284(4) 0.0512(18) Uani 1 1 d . A .
C15 C 0.0262(6) 0.2195(4) 0.1100(5) 0.0512(18) Uani 1 1 d . . .
C16 C 0.0762(7) 0.3408(4) -0.0255(4) 0.054(2) Uani 1 1 d . A .
C17 C 0.3442(8) 0.3977(4) -0.0014(4) 0.056(2) Uani 1 1 d . . .
C18 C 0.4555(6) 0.3233(4) 0.1565(5) 0.0520(18) Uani 1 1 d . . .
C19 C 0.2695(16) 0.4329(11) 0.4503(9) 0.040(5) Uiso 0.550(14) 1 d P A 1
C20 C 0.3711(14) 0.3985(8) 0.4257(8) 0.035(4) Uiso 0.550(14) 1 d P A 1
C21 C 0.4346(12) 0.4636(11) 0.3985(8) 0.042(3) Uiso 0.550(14) 1 d P A 1
C22 C 0.3687(12) 0.5337(7) 0.4015(6) 0.028(2) Uiso 0.550(14) 1 d P A 1
C23 C 0.2571(11) 0.5132(6) 0.4307(6) 0.024(2) Uiso 0.550(14) 1 d P A 1
C24 C 0.1644(12) 0.3871(9) 0.4891(7) 0.044(3) Uiso 0.550(14) 1 d P A 1
C25 C 0.4006(16) 0.3105(10) 0.4398(9) 0.059(4) Uiso 0.550(14) 1 d P A 1
C26 C 0.5581(16) 0.4494(12) 0.3733(10) 0.070(5) Uiso 0.550(14) 1 d P A 1
C27 C 0.4168(13) 0.6133(9) 0.3818(8) 0.052(4) Uiso 0.550(14) 1 d P A 1
C28 C 0.1702(11) 0.5736(7) 0.4449(7) 0.038(3) Uiso 0.550(14) 1 d P A 1
C19A C 0.2439(17) 0.4389(11) 0.4468(10) 0.027(4) Uiso 0.450(14) 1 d P A 2
C20A C 0.3393(14) 0.3895(8) 0.4320(7) 0.021(3) Uiso 0.450(14) 1 d P A 2
C21A C 0.4361(11) 0.4317(10) 0.3995(7) 0.024(3) Uiso 0.450(14) 1 d P A 2
C22A C 0.4067(14) 0.5151(10) 0.3914(8) 0.030(3) Uiso 0.450(14) 1 d P A 2
C23A C 0.2960(18) 0.5238(10) 0.4223(9) 0.036(4) Uiso 0.450(14) 1 d P A 2
C24A C 0.1425(18) 0.4192(14) 0.4882(11) 0.058(5) Uiso 0.450(14) 1 d P A 2
C25A C 0.3458(14) 0.3025(8) 0.4508(8) 0.033(3) Uiso 0.450(14) 1 d P A 2
C26A C 0.5527(16) 0.3991(12) 0.3768(10) 0.052(4) Uiso 0.450(14) 1 d P A 2
C27A C 0.479(2) 0.5834(13) 0.3645(12) 0.069(6) Uiso 0.450(14) 1 d P A 2
C28A C 0.2266(19) 0.5986(12) 0.4303(11) 0.063(5) Uiso 0.450(14) 1 d P A 2
C29 C 0.7430(6) 0.0440(4) 0.4112(4) 0.0398(14) Uani 1 1 d . . .
C30 C 0.9741(5) -0.0527(4) 0.3425(4) 0.0375(13) Uani 1 1 d . . .
C31 C 0.5960(8) 0.1597(5) 0.3141(4) 0.063(2) Uani 1 1 d . . .
C32 C 0.7505(8) 0.2215(4) 0.4553(5) 0.062(2) Uani 1 1 d . . .
C33 C 0.8631(9) 0.1718(5) 0.3089(6) 0.071(3) Uani 1 1 d . . .
C34 C 1.0133(7) -0.1638(5) 0.1961(5) 0.060(2) Uani 1 1 d . . .
C35 C 1.2177(7) -0.1052(8) 0.3080(6) 0.091(4) Uani 1 1 d . . .
C36 C 1.0820(10) 0.0097(6) 0.1975(7) 0.095(4) Uani 1 1 d . . .
C37 C 0.7233(12) -0.2112(8) 0.3586(9) 0.030(4) Uiso 0.548(12) 1 d P B 1
C38 C 0.6365(10) -0.1664(7) 0.3939(9) 0.030(3) Uiso 0.548(12) 1 d P B 1
C39 C 0.6924(13) -0.1315(8) 0.4622(8) 0.035(3) Uiso 0.548(12) 1 d P B 1
C40 C 0.8145(18) -0.1527(13) 0.4640(12) 0.045(6) Uiso 0.548(12) 1 d P B 1
C41 C 0.8309(13) -0.1963(9) 0.4086(10) 0.031(4) Uiso 0.548(12) 1 d P B 1
C42 C 0.7031(12) -0.2686(8) 0.2834(8) 0.033(3) Uiso 0.548(12) 1 d P B 1
C43 C 0.5068(10) -0.1690(7) 0.3608(8) 0.037(3) Uiso 0.548(12) 1 d P B 1
C44 C 0.6308(14) -0.0897(9) 0.5253(9) 0.049(3) Uiso 0.548(12) 1 d P B 1
C45 C 0.8992(17) -0.1309(11) 0.5314(10) 0.053(4) Uiso 0.548(12) 1 d P B 1
C46 C 0.9436(10) -0.2431(7) 0.3844(8) 0.030(3) Uiso 0.548(12) 1 d P B 1
C37A C 0.6343(12) -0.1760(8) 0.3681(10) 0.030(4) Uiso 0.452(12) 1 d P B 2
C38A C 0.6668(16) -0.1360(10) 0.4397(12) 0.040(4) Uiso 0.452(12) 1 d P B 2
C39A C 0.792(2) -0.1492(13) 0.4643(12) 0.034(6) Uiso 0.452(12) 1 d P B 2
C40A C 0.8285(15) -0.2039(11) 0.3929(11) 0.029(5) Uiso 0.452(12) 1 d P B 2
C41A C 0.7302(14) -0.2154(10) 0.3403(10) 0.028(4) Uiso 0.452(12) 1 d P B 2
C42A C 0.5085(17) -0.1827(12) 0.3256(13) 0.058(5) Uiso 0.452(12) 1 d P B 2
C43A C 0.5902(17) -0.0961(11) 0.4973(11) 0.052(4) Uiso 0.452(12) 1 d P B 2
C44A C 0.868(2) -0.1182(15) 0.5370(14) 0.062(6) Uiso 0.452(12) 1 d P B 2
C45A C 0.9476(17) -0.2334(12) 0.4090(12) 0.051(5) Uiso 0.452(12) 1 d P B 2
C46A C 0.734(2) -0.2704(13) 0.2695(12) 0.074(7) Uiso 0.548(12) 1 d P B 2
C47 C 0.5502(10) 0.0051(7) 0.1112(6) 0.031(2) Uiso 0.576(9) 1 d P C 1
C48 C 0.6583(12) 0.0395(7) 0.0926(6) 0.037(2) Uiso 0.576(9) 1 d P C 1
C49 C 0.7290(12) -0.0244(10) 0.0687(7) 0.048(3) Uiso 0.576(9) 1 d P C 1
C50 C 0.6628(15) -0.0945(9) 0.0747(8) 0.049(3) Uiso 0.576(9) 1 d P C 1
C51 C 0.5502(11) -0.0814(8) 0.1007(7) 0.042(3) Uiso 0.576(9) 1 d P C 1
C52 C 0.4430(13) 0.0482(9) 0.1363(8) 0.061(4) Uiso 0.576(9) 1 d P C 1
C53 C 0.6886(15) 0.1260(10) 0.0963(9) 0.071(4) Uiso 0.576(9) 1 d P C 1
C54 C 0.8472(17) -0.0126(11) 0.0389(10) 0.082(5) Uiso 0.576(9) 1 d P C 1
C55 C 0.7098(19) -0.1783(13) 0.0494(12) 0.095(6) Uiso 0.576(9) 1 d P C 1
C56 C 0.4480(17) -0.1364(12) 0.1143(11) 0.085(5) Uiso 0.576(9) 1 d P C 1
C47A C 0.5954(17) 0.0338(10) 0.0944(9) 0.036(3) Uiso 0.424(9) 1 d P C 2
C48A C 0.7039(13) 0.0183(10) 0.0680(8) 0.032(3) Uiso 0.424(9) 1 d P C 2
C49A C 0.7100(12) -0.0647(9) 0.0554(7) 0.023(3) Uiso 0.424(9) 1 d P C 2
C50A C 0.6040(15) -0.1033(8) 0.0753(8) 0.029(3) Uiso 0.424(9) 1 d P C 2
C51A C 0.5310(14) -0.0429(12) 0.1016(9) 0.039(3) Uiso 0.424(9) 1 d P C 2
C52A C 0.546(3) 0.1159(18) 0.1085(16) 0.097(8) Uiso 0.424(9) 1 d P C 2
C53A C 0.788(2) 0.0846(15) 0.0535(14) 0.080(7) Uiso 0.424(9) 1 d P C 2
C54A C 0.8109(16) -0.1010(11) 0.0187(10) 0.052(4) Uiso 0.424(9) 1 d P C 2
C55A C 0.594(2) -0.1947(14) 0.0606(13) 0.073(6) Uiso 0.424(9) 1 d P C 2
C56A C 0.402(2) -0.0576(16) 0.1239(15) 0.086(7) Uiso 0.424(9) 1 d P C 2

loop_
_atom_site_aniso_label
_atom_site_aniso_U_11
_atom_site_aniso_U_22
_atom_site_aniso_U_33
_atom_site_aniso_U_23
_atom_site_aniso_U_13
_atom_site_aniso_U_12
Ir1 0.02932(12) 0.02554(11) 0.02413(11) 0.00062(8) 0.00125(8) 0.00293(8)
Ir2 0.03065(13) 0.02436(12) 0.04040(13) -0.00268(9) 0.00357(9) 0.00552(9)
Zr1 0.0212(2) 0.0205(2) 0.0252(2) -0.00021(18) 0.00288(17) 0.00326(18)
Zr2 0.0264(3) 0.0220(3) 0.0424(3) 0.0009(2) 0.0034(2) 0.0039(2)
Si1 0.0341(9) 0.0283(8) 0.0395(8) 0.0057(6) 0.0012(7) -0.0015(7)
Si2 0.0268(8) 0.0409(9) 0.0387(8) 0.0000(7) 0.0081(6) 0.0087(7)
Si3 0.0528(11) 0.0283(8) 0.0436(9) -0.0023(7) 0.0050(8) 0.0108(8)
Si4 0.0316(10) 0.0497(11) 0.0651(12) 0.0106(9) 0.0112(8) 0.0060(8)
C1 0.033(3) 0.025(3) 0.038(3) 0.008(2) 0.005(2) 0.004(2)
C2 0.021(3) 0.042(3) 0.043(3) -0.009(3) 0.005(2) -0.001(2)
C3 0.035(4) 0.053(4) 0.056(4) 0.013(3) 0.004(3) -0.003(3)
C4 0.071(6) 0.037(4) 0.086(6) -0.022(4) 0.013(5) -0.003(4)
C5 0.067(5) 0.053(5) 0.058(4) 0.029(4) -0.004(4) -0.022(4)
C6 0.060(5) 0.066(5) 0.046(4) 0.011(3) 0.018(3) 0.011(4)
C7 0.026(4) 0.109(8) 0.070(5) -0.002(5) 0.005(3) 0.020(4)
C8 0.059(5) 0.038(4) 0.075(5) -0.003(3) 0.025(4) 0.011(3)
C9 0.039(3) 0.023(3) 0.032(3) 0.001(2) 0.004(2) 0.011(2)
C10 0.029(3) 0.027(3) 0.039(3) -0.005(2) 0.008(2) 0.002(2)
C11 0.046(4) 0.028(3) 0.032(3) -0.007(2) 0.005(2) 0.010(3)
C12 0.041(3) 0.030(3) 0.037(3) -0.004(2) 0.020(3) 0.002(3)
C13 0.028(3) 0.030(3) 0.042(3) -0.006(2) 0.004(2) 0.009(2)
C14 0.077(5) 0.031(3) 0.046(4) 0.013(3) 0.005(3) 0.012(3)
C15 0.040(4) 0.035(4) 0.078(5) -0.017(3) 0.010(3) -0.011(3)
C16 0.073(5) 0.048(4) 0.037(3) -0.014(3) -0.019(3) 0.017(4)
C17 0.077(5) 0.050(4) 0.049(4) 0.006(3) 0.041(4) 0.004(4)
C18 0.027(3) 0.052(4) 0.077(5) -0.017(4) 0.004(3) 0.012(3)
C29 0.046(4) 0.025(3) 0.047(3) -0.003(3) -0.003(3) 0.005(3)
C30 0.024(3) 0.032(3) 0.058(4) 0.002(3) 0.006(3) -0.001(2)
C31 0.078(6) 0.063(5) 0.047(4) -0.006(4) -0.012(4) 0.032(4)
C32 0.090(6) 0.036(4) 0.058(5) -0.012(3) -0.007(4) 0.012(4)
C33 0.078(6) 0.040(4) 0.099(7) 0.006(4) 0.039(5) -0.009(4)
C34 0.060(5) 0.066(5) 0.055(4) -0.008(4) 0.014(4) 0.019(4)
C35 0.025(4) 0.154(11) 0.095(7) -0.006(7) 0.002(4) 0.028(5)
C36 0.098(8) 0.066(6) 0.131(9) 0.033(6) 0.060(7) -0.002(6)

loop_
_atom_type_symbol
_atom_type_description
_atom_type_scat_dispersion_real
_atom_type_scat_dispersion_imag
_atom_type_scat_source
C C 0.0033 0.0016 'International Tables Vol C Tables 4.2.6.8 and 6.1.1.4'
H H 0.0000 0.0000 'International Tables Vol C Tables 4.2.6.8 and 6.1.1.4'
Ir Ir -1.4442 7.9887 'International Tables Vol C Tables 4.2.6.8 and 6.1.1.4'
Si Si 0.0817 0.0704 'International Tables Vol C Tables 4.2.6.8 and 6.1.1.4'
Zr Zr -2.9673 0.5597 'International Tables Vol C Tables 4.2.6.8 and 6.1.1.4'

loop_
_geom_angle_atom_site_label_1
_geom_angle_atom_site_label_2
_geom_angle_atom_site_label_3
_geom_angle
C23A Ir1 C20 62.9(5)
C23A Ir1 C22A 37.6(6)
C20 Ir1 C22A 56.5(5)
C23A Ir1 C21 53.1(6)
C20 Ir1 C21 36.9(5)
C22A Ir1 C21 24.5(5)
C23A Ir1 C20A 63.7(5)
C20 Ir1 C20A 10.7(5)
C22A Ir1 C20A 64.3(5)
C21 Ir1 C20A 46.7(6)
C23A Ir1 C19A 42.5(7)
C20 Ir1 C19A 44.8(6)
C22A Ir1 C19A 68.2(6)
C21 Ir1 C19A 66.0(6)
C20A Ir1 C19A 37.5(6)
C23A Ir1 C21A 62.9(5)
C20 Ir1 C21A 27.3(5)
C22A Ir1 C21A 38.2(5)
C21 Ir1 C21A 13.8(4)
C20A Ir1 C21A 37.9(5)
C19A Ir1 C21A 65.3(6)
C23A Ir1 C19 43.2(6)
C20 Ir1 C19 36.8(6)
C22A Ir1 C19 63.8(6)
C21 Ir1 C19 59.1(6)
C20A Ir1 C19 30.0(5)
C19A Ir1 C19 8.1(7)
C21A Ir1 C19 57.5(6)
C23A Ir1 C23 13.0(5)
C20 Ir1 C23 64.2(4)
C22A Ir1 C23 50.2(5)
C21 Ir1 C23 62.7(5)
C20A Ir1 C23 62.3(4)
C19A Ir1 C23 33.5(5)
C21A Ir1 C23 70.4(4)
C19 Ir1 C23 36.5(5)
C23A Ir1 C22 24.4(5)
C20 Ir1 C22 62.5(5)
C22A Ir1 C22 14.9(4)
C21 Ir1 C22 37.0(5)
C20A Ir1 C22 68.0(5)
C19A Ir1 C22 61.5(6)
C21A Ir1 C22 50.1(5)
C19 Ir1 C22 59.1(5)
C23 Ir1 C22 37.4(4)
C23A Ir1 Zr1 150.3(4)
C20 Ir1 Zr1 146.5(3)
C22A Ir1 Zr1 145.3(3)
C21 Ir1 Zr1 147.1(3)
C20A Ir1 Zr1 143.9(3)
C19A Ir1 Zr1 145.3(5)
C21A Ir1 Zr1 142.7(3)
C19 Ir1 Zr1 150.7(5)
C23 Ir1 Zr1 146.2(3)
C22 Ir1 Zr1 146.9(3)
C50 Ir2 C49 38.1(5)
C50 Ir2 C51 38.6(5)
C49 Ir2 C51 65.4(5)
C50 Ir2 C48 63.9(5)
C49 Ir2 C48 38.8(5)
C51 Ir2 C48 65.5(5)
C50 Ir2 C47 63.5(5)
C49 Ir2 C47 63.9(5)
C51 Ir2 C47 39.2(4)
C48 Ir2 C47 37.7(4)
C50 Ir2 C51A 50.0(6)
C49 Ir2 C51A 65.6(5)
C51 Ir2 C51A 17.8(4)
C48 Ir2 C51A 53.4(6)
C47 Ir2 C51A 21.7(5)
C50 Ir2 C50A 17.2(4)
C49 Ir2 C50A 51.3(5)
C51 Ir2 C50A 22.2(4)
C48 Ir2 C50A 66.7(5)
C47 Ir2 C50A 54.2(4)
C51A Ir2 C50A 36.4(5)
C50 Ir2 C47A 63.9(5)
C49 Ir2 C47A 50.9(5)
C51 Ir2 C47A 52.7(5)
C48 Ir2 C47A 18.4(4)
C47 Ir2 C47A 19.5(4)
C51A Ir2 C47A 37.7(6)
C50A Ir2 C47A 60.7(5)
C50 Ir2 C49A 20.5(4)
C49 Ir2 C49A 18.3(4)
C51 Ir2 C49A 54.3(5)
C48 Ir2 C49A 52.0(4)
C47 Ir2 C49A 65.9(4)
C51A Ir2 C49A 60.1(5)
C50A Ir2 C49A 35.9(5)
C47A Ir2 C49A 58.7(5)
C50 Ir2 C48A 51.7(5)
C49 Ir2 C48A 19.6(4)
C51 Ir2 C48A 67.1(5)
C48 Ir2 C48A 19.7(4)
C47 Ir2 C48A 51.7(5)
C51A Ir2 C48A 60.7(6)
C50A Ir2 C48A 60.1(5)
C47A Ir2 C48A 34.8(6)
C49A Ir2 C48A 35.4(5)
C50 Ir2 Zr2 144.9(4)
C49 Ir2 Zr2 146.8(4)
C51 Ir2 Zr2 142.8(3)
C48 Ir2 Zr2 148.1(3)
C47 Ir2 Zr2 146.8(3)
C51A Ir2 Zr2 147.3(4)
C50A Ir2 Zr2 145.1(3)
C47A Ir2 Zr2 151.1(4)
C49A Ir2 Zr2 147.3(3)
C48A Ir2 Zr2 150.2(4)
C1 Zr1 C2 97.8(2)
C1 Zr1 C9 136.94(19)
C2 Zr1 C9 105.6(2)
C1 Zr1 C13 108.6(2)
C2 Zr1 C13 134.7(2)
C9 Zr1 C13 32.57(19)
C1 Zr1 C12 83.1(2)
C2 Zr1 C12 122.2(2)
C9 Zr1 C12 53.83(19)
C13 Zr1 C12 32.87(19)
C1 Zr1 C11 91.2(2)
C2 Zr1 C11 90.5(2)
C9 Zr1 C11 53.66(18)
C13 Zr1 C11 53.85(19)
C12 Zr1 C11 32.0(2)
C1 Zr1 C10 122.5(2)
C2 Zr1 C10 80.7(2)
C9 Zr1 C10 32.83(18)
C13 Zr1 C10 54.06(19)
C12 Zr1 C10 53.28(19)
C11 Zr1 C10 31.93(19)
C1 Zr1 Ir1 107.77(15)
C2 Zr1 Ir1 107.17(15)
C9 Zr1 Ir1 99.21(13)
C13 Zr1 Ir1 99.05(13)
C12 Zr1 Ir1 127.67(15)
C11 Zr1 Ir1 151.49(13)
C10 Zr1 Ir1 127.70(14)
C30 Zr2 C29 99.0(2)
C30 Zr2 C38A 126.4(5)
C29 Zr2 C38A 83.8(5)
C30 Zr2 C37A 136.2(3)
C29 Zr2 C37A 109.5(4)
C38A Zr2 C37A 32.5(5)
C30 Zr2 C37 109.2(4)
C29 Zr2 C37 131.3(4)
C38A Zr2 C37 47.5(5)
C37A Zr2 C37 28.0(4)
C30 Zr2 C38 135.5(3)
C29 Zr2 C38 100.9(4)
C38A Zr2 C38 22.0(4)
C37A Zr2 C38 10.6(4)
C37 Zr2 C38 32.9(4)
C30 Zr2 C39A 92.3(6)
C29 Zr2 C39A 91.1(5)
C38A Zr2 C39A 34.3(6)
C37A Zr2 C39A 55.7(6)
C37 Zr2 C39A 50.1(6)
C38 Zr2 C39A 48.2(6)
C30 Zr2 C41A 106.7(4)
C29 Zr2 C41A 138.6(4)
C38A Zr2 C41A 54.9(6)
C37A Zr2 C41A 32.5(5)
C37 Zr2 C41A 7.6(5)
C38 Zr2 C41A 38.9(5)
C39A Zr2 C41A 56.7(6)
C30 Zr2 C41 82.0(4)
C29 Zr2 C41 121.1(4)
C38A Zr2 C41 53.3(5)
C37A Zr2 C41 55.0(5)
C37 Zr2 C41 33.2(5)
C38 Zr2 C41 53.7(4)
C39A Zr2 C41 30.6(6)
C41A Zr2 C41 36.4(5)
C30 Zr2 C40A 82.4(4)
C29 Zr2 C40A 127.6(5)
C38A Zr2 C40A 56.7(6)
C37A Zr2 C40A 53.9(5)
C37 Zr2 C40A 29.6(5)
C38 Zr2 C40A 54.0(5)
C39A Zr2 C40A 36.8(7)
C41A Zr2 C40A 31.6(6)
C41 Zr2 C40A 6.6(6)
C30 Zr2 C40 86.5(5)
C29 Zr2 C40 93.7(5)
C38A Zr2 C40 40.1(6)
C37A Zr2 C40 59.8(6)
C37 Zr2 C40 51.1(6)
C38 Zr2 C40 52.9(5)
C39A Zr2 C40 6.0(8)
C41A Zr2 C40 57.1(6)
C41 Zr2 C40 27.4(6)
C40A Zr2 C40 33.9(6)
C30 Zr2 C39 117.5(4)
C29 Zr2 C39 79.9(3)
C38A Zr2 C39 10.1(5)
C37A Zr2 C39 41.7(5)
C37 Zr2 C39 52.1(4)
C38 Zr2 C39 31.4(4)
C39A Zr2 C39 26.5(6)
C41A Zr2 C39 59.7(5)
C41 Zr2 C39 50.6(4)
C40A Zr2 C39 55.0(5)
C40 Zr2 C39 32.5(5)
C1 Si1 C4 109.3(3)
C1 Si1 C3 114.4(3)
C4 Si1 C3 107.3(4)
C1 Si1 C5 110.4(3)
C4 Si1 C5 108.5(4)
C3 Si1 C5 106.8(4)
C2 Si2 C6 109.6(3)
C2 Si2 C7 109.5(3)
C6 Si2 C7 107.9(4)
C2 Si2 C8 115.1(3)
C6 Si2 C8 108.0(4)
C7 Si2 C8 106.6(4)
C29 Si3 C31 109.6(4)
C29 Si3 C32 110.4(3)
C31 Si3 C32 106.9(4)
C29 Si3 C33 114.4(3)
C31 Si3 C33 109.1(4)
C32 Si3 C33 106.2(4)
C30 Si4 C36 109.1(4)
C30 Si4 C34 115.4(3)
C36 Si4 C34 105.8(5)
C30 Si4 C35 109.3(4)
C36 Si4 C35 110.5(5)
C34 Si4 C35 106.7(5)
Si1 C1 Zr1 126.7(3)
Si2 C2 Zr1 124.5(3)
C13 C9 C10 108.4(5)
C13 C9 C14 126.1(6)
C10 C9 C14 125.4(6)
C13 C9 Zr1 74.0(3)
C10 C9 Zr1 75.2(3)
C14 C9 Zr1 120.9(4)
C11 C10 C9 107.4(5)
C11 C10 C15 126.3(6)
C9 C10 C15 125.9(6)
C11 C10 Zr1 74.0(3)
C9 C10 Zr1 71.9(3)
C15 C10 Zr1 125.2(4)
C10 C11 C12 109.0(5)
C10 C11 C16 125.9(6)
C12 C11 C16 125.0(6)
C10 C11 Zr1 74.1(3)
C12 C11 Zr1 73.8(3)
C16 C11 Zr1 121.4(4)
C11 C12 C13 107.9(5)
C11 C12 C17 126.7(6)
C13 C12 C17 124.9(6)
C11 C12 Zr1 74.2(3)
C13 C12 Zr1 72.4(3)
C17 C12 Zr1 124.7(4)
C9 C13 C12 107.3(5)
C9 C13 C18 126.7(6)
C12 C13 C18 125.6(6)
C9 C13 Zr1 73.5(3)
C12 C13 Zr1 74.7(3)
C18 C13 Zr1 122.8(4)
C23 C19 C20 114.7(15)
C23 C19 C24 118.8(14)
C20 C19 C24 126.2(15)
C23 C19 Ir1 71.8(8)
C20 C19 Ir1 70.3(8)
C24 C19 Ir1 121.6(10)
C21 C20 C19 103.2(13)
C21 C20 C25 133.1(15)
C19 C20 C25 123.2(15)
C21 C20 Ir1 72.0(8)
C19 C20 Ir1 72.9(9)
C25 C20 Ir1 124.9(9)
C20 C21 C22 110.4(12)
C20 C21 C26 117.9(16)
C22 C21 C26 131.8(16)
C20 C21 Ir1 71.1(8)
C22 C21 Ir1 72.8(7)
C26 C21 Ir1 123.4(10)
C21 C22 C23 108.5(10)
C21 C22 C27 122.6(13)
C23 C22 C27 128.7(12)
C21 C22 Ir1 70.1(7)
C23 C22 Ir1 70.9(6)
C27 C22 Ir1 127.9(8)
C19 C23 C22 102.4(11)
C19 C23 C28 134.6(13)
C22 C23 C28 122.1(11)
C19 C23 Ir1 71.7(8)
C22 C23 Ir1 71.8(6)
C28 C23 Ir1 127.2(7)
C20A C19A C24A 128.2(17)
C20A C19A C23A 100.3(14)
C24A C19A C23A 130.3(17)
C20A C19A Ir1 71.1(8)
C24A C19A Ir1 132.5(13)
C23A C19A Ir1 67.9(8)
C19A C20A C21A 113.8(13)
C19A C20A C25A 125.2(15)
C21A C20A C25A 121.0(13)
C19A C20A Ir1 71.4(8)
C21A C20A Ir1 71.9(7)
C25A C20A Ir1 127.5(9)
C20A C21A C22A 108.4(11)
C20A C21A C26A 128.6(14)
C22A C21A C26A 123.0(14)
C20A C21A Ir1 70.3(7)
C22A C21A Ir1 69.7(7)
C26A C21A Ir1 126.3(9)
C23A C22A C21A 107.0(12)
C23A C22A C27A 123.3(17)
C21A C22A C27A 129.4(16)
C23A C22A Ir1 70.7(8)
C21A C22A Ir1 72.1(7)
C27A C22A Ir1 126.7(11)
C22A C23A C28A 128.9(18)
C22A C23A C19A 110.3(13)
C28A C23A C19A 120.8(17)
C22A C23A Ir1 71.6(8)
C28A C23A Ir1 123.4(11)
C19A C23A Ir1 69.6(8)
Si3 C29 Zr2 124.9(3)
Si4 C30 Zr2 127.9(3)
C38 C37 C41 105.4(13)
C38 C37 C42 126.7(13)
C41 C37 C42 127.8(12)
C38 C37 Zr2 73.9(7)
C41 C37 Zr2 74.5(8)
C42 C37 Zr2 119.1(9)
C39 C38 C37 106.1(11)
C39 C38 C43 131.5(13)
C37 C38 C43 122.1(13)
C39 C38 Zr2 77.4(7)
C37 C38 Zr2 73.2(7)
C43 C38 Zr2 119.4(8)
C38 C39 C40 106.5(13)
C38 C39 C44 124.7(13)
C40 C39 C44 128.3(15)
C38 C39 Zr2 71.2(7)
C40 C39 Zr2 72.9(10)
C44 C39 Zr2 126.8(9)
C41 C40 C39 111.0(17)
C41 C40 C45 126.7(19)
C39 C40 C45 121.8(17)
C41 C40 Zr2 74.8(12)
C39 C40 Zr2 74.6(10)
C45 C40 Zr2 124.1(14)
C40 C41 C37 110.9(15)
C40 C41 C46 132.9(16)
C37 C41 C46 116.1(13)
C40 C41 Zr2 77.8(12)
C37 C41 Zr2 72.2(8)
C46 C41 Zr2 119.3(9)
C38A C37A C41A 111.0(14)
C38A C37A C42A 126.1(15)
C41A C37A C42A 122.8(15)
C38A C37A Zr2 72.8(9)
C41A C37A Zr2 75.1(9)
C42A C37A Zr2 122.3(10)
C37A C38A C39A 110.0(15)
C37A C38A C43A 129.6(17)
C39A C38A C43A 119.5(18)
C37A C38A Zr2 74.6(9)
C39A C38A Zr2 74.9(11)
C43A C38A Zr2 125.8(11)
C38A C39A C44A 130(2)
C38A C39A C40A 101.5(16)
C44A C39A C40A 128.3(19)
C38A C39A Zr2 70.8(11)
C44A C39A Zr2 119.3(15)
C40A C39A Zr2 72.0(10)
C41A C40A C45A 140.5(18)
C41A C40A C39A 107.3(15)
C45A C40A C39A 111.5(17)
C41A C40A Zr2 73.9(10)
C45A C40A Zr2 125.6(12)
C39A C40A Zr2 71.2(10)
C40A C41A C37A 110.2(15)
C40A C41A C46A 120.1(16)
C37A C41A C46A 129.4(16)
C40A C41A Zr2 74.6(10)
C37A C41A Zr2 72.4(9)
C46A C41A Zr2 124.4(12)
C48 C47 C51 110.3(9)
C48 C47 C52 127.5(12)
C51 C47 C52 122.2(12)
C48 C47 Ir2 71.1(6)
C51 C47 Ir2 70.4(6)
C52 C47 Ir2 126.8(8)
C47 C48 C49 107.1(10)
C47 C48 C53 124.8(13)
C49 C48 C53 128.0(14)
C47 C48 Ir2 71.1(6)
C49 C48 Ir2 69.5(7)
C53 C48 Ir2 125.4(9)
C50 C49 C48 106.8(12)
C50 C49 C54 129.1(15)
C48 C49 C54 124.0(15)
C50 C49 Ir2 69.3(8)
C48 C49 Ir2 71.7(7)
C54 C49 Ir2 127.0(10)
C49 C50 C51 112.9(12)
C49 C50 C55 121.5(16)
C51 C50 C55 125.5(16)
C49 C50 Ir2 72.6(8)
C51 C50 Ir2 73.4(7)
C55 C50 Ir2 124.6(11)
C50 C51 C47 103.0(11)
C50 C51 C56 132.9(15)
C47 C51 C56 124.1(13)
C50 C51 Ir2 67.9(7)
C47 C51 Ir2 70.4(6)
C56 C51 Ir2 125.9(10)
C48A C47A C51A 108.2(13)
C48A C47A C52A 127(2)
C51A C47A C52A 125.1(19)
C48A C47A Ir2 73.6(9)
C51A C47A Ir2 69.4(9)
C52A C47A Ir2 125.9(13)
C47A C48A C49A 108.4(13)
C47A C48A C53A 120.8(17)
C49A C48A C53A 130.8(16)
C47A C48A Ir2 71.6(9)
C49A C48A Ir2 72.1(8)
C53A C48A Ir2 124.7(12)
C48A C49A C50A 109.6(11)
C48A C49A C54A 122.2(14)
C50A C49A C54A 128.0(14)
C48A C49A Ir2 72.6(7)
C50A C49A Ir2 71.2(7)
C54A C49A Ir2 127.3(10)
C51A C50A C49A 107.1(12)
C51A C50A C55A 136.6(17)
C49A C50A C55A 116.2(15)
C51A C50A Ir2 70.2(8)
C49A C50A Ir2 72.9(8)
C55A C50A Ir2 124.3(11)
C50A C51A C47A 106.7(13)
C50A C51A C56A 124.6(18)
C47A C51A C56A 128.3(18)
C50A C51A Ir2 73.4(9)
C47A C51A Ir2 72.9(9)
C56A C51A Ir2 124.2(13)

loop_
_geom_bond_atom_site_label_1
_geom_bond_atom_site_label_2
_geom_bond_distance
Ir1 C23A 2.208(14)
Ir1 C20 2.218(13)
Ir1 C22A 2.219(13)
Ir1 C21 2.229(13)
Ir1 C20A 2.230(13)
Ir1 C19A 2.234(16)
Ir1 C21A 2.251(12)
Ir1 C19 2.253(16)
Ir1 C23 2.254(10)
Ir1 C22 2.265(10)
Ir1 Zr1 2.7516(5)
Ir2 C50 2.116(13)
Ir2 C49 2.159(13)
Ir2 C51 2.189(12)
Ir2 C48 2.189(11)
Ir2 C47 2.189(10)
Ir2 C51A 2.267(16)
Ir2 C50A 2.309(13)
Ir2 C47A 2.313(15)
Ir2 C49A 2.331(12)
Ir2 C48A 2.338(14)
Ir2 Zr2 2.7508(6)
Zr1 C1 2.254(5)
Zr1 C2 2.272(6)
Zr1 C9 2.512(5)
Zr1 C13 2.519(5)
Zr1 C12 2.549(5)
Zr1 C11 2.554(5)
Zr1 C10 2.555(5)
Zr2 C30 2.247(6)
Zr2 C29 2.274(6)
Zr2 C38A 2.494(17)
Zr2 C37A 2.517(14)
Zr2 C37 2.530(14)
Zr2 C38 2.539(12)
Zr2 C39A 2.55(2)
Zr2 C41A 2.552(16)
Zr2 C41 2.561(15)
Zr2 C40A 2.561(17)
Zr2 C40 2.59(2)
Zr2 C39 2.617(13)
Si1 C1 1.873(6)
Si1 C4 1.883(8)
Si1 C3 1.885(7)
Si1 C5 1.898(7)
Si2 C2 1.858(6)
Si2 C6 1.877(7)
Si2 C7 1.883(8)
Si2 C8 1.883(8)
Si3 C29 1.853(6)
Si3 C31 1.878(8)
Si3 C32 1.889(7)
Si3 C33 1.902(9)
Si4 C30 1.865(6)
Si4 C36 1.879(10)
Si4 C34 1.888(9)
Si4 C35 1.891(8)
C9 C13 1.411(9)
C9 C10 1.433(8)
C9 C14 1.530(8)
C10 C11 1.405(8)
C10 C15 1.513(9)
C11 C12 1.406(9)
C11 C16 1.516(9)
C12 C13 1.434(8)
C12 C17 1.522(9)
C13 C18 1.513(9)
C19 C23 1.41(2)
C19 C20 1.41(2)
C19 C24 1.61(2)
C20 C21 1.41(2)
C20 C25 1.55(2)
C21 C22 1.428(18)
C21 C26 1.54(2)
C22 C23 1.447(16)
C22 C27 1.491(18)
C23 C28 1.482(15)
C19A C20A 1.44(2)
C19A C24A 1.44(3)
C19A C23A 1.61(3)
C20A C21A 1.455(19)
C20A C25A 1.512(19)
C21A C22A 1.464(19)
C21A C26A 1.54(2)
C22A C23A 1.43(2)
C22A C27A 1.50(3)
C23A C28A 1.52(2)
C37 C38 1.437(18)
C37 C41 1.46(2)
C37 C42 1.593(19)
C38 C39 1.396(19)
C38 C43 1.550(17)
C39 C40 1.46(2)
C39 C44 1.516(19)
C40 C41 1.22(2)
C40 C45 1.48(3)
C41 C46 1.617(19)
C37A C38A 1.40(2)
C37A C41A 1.42(2)
C37A C42A 1.56(2)
C38A C39A 1.49(3)
C38A C43A 1.54(2)
C39A C44A 1.54(3)
C39A C40A 1.61(3)
C40A C41A 1.39(3)
C40A C45A 1.48(3)
C41A C46A 1.52(3)
C47 C48 1.416(16)
C47 C51 1.468(16)
C47 C52 1.538(17)
C48 C49 1.445(18)
C48 C53 1.49(2)
C49 C50 1.39(2)
C49 C54 1.50(2)
C50 C51 1.426(19)
C50 C55 1.60(2)
C51 C56 1.51(2)
C47A C48A 1.39(2)
C47A C51A 1.48(2)
C47A C52A 1.54(3)
C48A C49A 1.419(19)
C48A C53A 1.49(3)
C49A C50A 1.43(2)
C49A C54A 1.51(2)
C50A C51A 1.43(2)
C50A C55A 1.56(3)
C51A C56A 1.57(3)

loop_
_geom_torsion_atom_site_label_1
_geom_torsion_atom_site_label_2
_geom_torsion_atom_site_label_3
_geom_torsion_atom_site_label_4
_geom_torsion
C23A Ir1 Zr1 C1 40.2(11)
C20 Ir1 Zr1 C1 -148.9(8)
C22A Ir1 Zr1 C1 -33.7(9)
C21 Ir1 Zr1 C1 -78.3(9)
C20A Ir1 Zr1 C1 -167.1(7)
C19A Ir1 Zr1 C1 125.5(8)
C21A Ir1 Zr1 C1 -101.3(7)
C19 Ir1 Zr1 C1 136.9(10)
C23 Ir1 Zr1 C1 63.9(6)
C22 Ir1 Zr1 C1 -7.1(7)
C23A Ir1 Zr1 C2 -64.2(11)
C20 Ir1 Zr1 C2 106.7(8)
C22A Ir1 Zr1 C2 -138.1(9)
C21 Ir1 Zr1 C2 177.2(9)
C20A Ir1 Zr1 C2 88.5(7)
C19A Ir1 Zr1 C2 21.1(8)
C21A Ir1 Zr1 C2 154.3(7)
C19 Ir1 Zr1 C2 32.5(10)
C23 Ir1 Zr1 C2 -40.5(6)
C22 Ir1 Zr1 C2 -111.5(7)
C23A Ir1 Zr1 C9 -173.8(11)
C20 Ir1 Zr1 C9 -2.9(8)
C22A Ir1 Zr1 C9 112.3(9)
C21 Ir1 Zr1 C9 67.7(9)
C20A Ir1 Zr1 C9 -21.1(7)
C19A Ir1 Zr1 C9 -88.5(8)
C21A Ir1 Zr1 C9 44.7(7)
C19 Ir1 Zr1 C9 -77.1(10)
C23 Ir1 Zr1 C9 -150.1(6)
C22 Ir1 Zr1 C9 138.9(7)
C23A Ir1 Zr1 C13 153.2(11)
C20 Ir1 Zr1 C13 -35.9(8)
C22A Ir1 Zr1 C13 79.3(9)
C21 Ir1 Zr1 C13 34.7(9)
C20A Ir1 Zr1 C13 -54.1(7)
C19A Ir1 Zr1 C13 -121.5(8)
C21A Ir1 Zr1 C13 11.7(7)
C19 Ir1 Zr1 C13 -110.1(10)
C23 Ir1 Zr1 C13 176.9(6)
C22 Ir1 Zr1 C13 105.9(7)
C23A Ir1 Zr1 C12 135.3(11)
C20 Ir1 Zr1 C12 -53.8(8)
C22A Ir1 Zr1 C12 61.3(9)
C21 Ir1 Zr1 C12 16.7(9)
C20A Ir1 Zr1 C12 -72.0(7)
C19A Ir1 Zr1 C12 -139.4(8)
C21A Ir1 Zr1 C12 -6.2(7)
C19 Ir1 Zr1 C12 -128.0(10)
C23 Ir1 Zr1 C12 159.0(6)
C22 Ir1 Zr1 C12 88.0(7)
C23A Ir1 Zr1 C11 169.9(12)
C20 Ir1 Zr1 C11 -19.3(9)
C22A Ir1 Zr1 C11 95.9(9)
C21 Ir1 Zr1 C11 51.3(9)
C20A Ir1 Zr1 C11 -37.4(8)
C19A Ir1 Zr1 C11 -104.8(9)
C21A Ir1 Zr1 C11 28.4(7)
C19 Ir1 Zr1 C11 -93.5(10)
C23 Ir1 Zr1 C11 -166.5(7)
C22 Ir1 Zr1 C11 122.6(7)
C23A Ir1 Zr1 C10 -155.7(11)
C20 Ir1 Zr1 C10 15.2(8)
C22A Ir1 Zr1 C10 130.4(9)
C21 Ir1 Zr1 C10 85.8(9)
C20A Ir1 Zr1 C10 -3.0(7)
C19A Ir1 Zr1 C10 -70.4(8)
C21A Ir1 Zr1 C10 62.8(7)
C19 Ir1 Zr1 C10 -59.0(10)
C23 Ir1 Zr1 C10 -132.0(6)
C22 Ir1 Zr1 C10 157.0(7)
C4 Si1 C1 Zr1 -85.3(5)
C3 Si1 C1 Zr1 34.9(5)
C5 Si1 C1 Zr1 155.4(4)
C2 Zr1 C1 Si1 140.7(3)
C9 Zr1 C1 Si1 -96.3(4)
C13 Zr1 C1 Si1 -76.6(4)
C12 Zr1 C1 Si1 -97.6(4)
C11 Zr1 C1 Si1 -128.6(4)
C10 Zr1 C1 Si1 -135.3(3)
Ir1 Zr1 C1 Si1 29.8(4)
C6 Si2 C2 Zr1 -85.5(5)
C7 Si2 C2 Zr1 156.4(4)
C8 Si2 C2 Zr1 36.4(5)
C1 Zr1 C2 Si2 -72.6(4)
C9 Zr1 C2 Si2 143.9(4)
C13 Zr1 C2 Si2 161.3(3)
C12 Zr1 C2 Si2 -159.4(3)
C11 Zr1 C2 Si2 -163.9(4)
C10 Zr1 C2 Si2 165.5(4)
Ir1 Zr1 C2 Si2 38.8(4)
C1 Zr1 C9 C13 36.3(5)
C2 Zr1 C9 C13 156.7(3)
C12 Zr1 C9 C13 38.0(3)
C11 Zr1 C9 C13 78.0(4)
C10 Zr1 C9 C13 114.5(5)
Ir1 Zr1 C9 C13 -92.4(3)
C1 Zr1 C9 C10 -78.2(4)
C2 Zr1 C9 C10 42.2(4)
C13 Zr1 C9 C10 -114.5(5)
C12 Zr1 C9 C10 -76.5(4)
C11 Zr1 C9 C10 -36.6(3)
Ir1 Zr1 C9 C10 153.1(3)
C1 Zr1 C9 C14 159.2(5)
C2 Zr1 C9 C14 -80.4(6)
C13 Zr1 C9 C14 122.8(7)
C12 Zr1 C9 C14 160.8(6)
C11 Zr1 C9 C14 -159.2(6)
C10 Zr1 C9 C14 -122.7(7)
Ir1 Zr1 C9 C14 30.4(5)
C13 C9 C10 C11 -1.1(6)
C14 C9 C10 C11 -176.3(5)
Zr1 C9 C10 C11 66.1(4)
C13 C9 C10 C15 172.0(5)
C14 C9 C10 C15 -3.2(9)
Zr1 C9 C10 C15 -120.8(5)
C13 C9 C10 Zr1 -67.1(4)
C14 C9 C10 Zr1 117.7(6)
C1 Zr1 C10 C11 12.7(4)
C2 Zr1 C10 C11 106.1(4)
C9 Zr1 C10 C11 -114.9(5)
C13 Zr1 C10 C11 -77.6(4)
C12 Zr1 C10 C11 -36.5(4)
Ir1 Zr1 C10 C11 -149.3(3)
C1 Zr1 C10 C9 127.6(3)
C2 Zr1 C10 C9 -139.0(4)
C13 Zr1 C10 C9 37.2(3)
C12 Zr1 C10 C9 78.3(4)
C11 Zr1 C10 C9 114.9(5)
Ir1 Zr1 C10 C9 -34.4(4)
C1 Zr1 C10 C15 -110.8(6)
C2 Zr1 C10 C15 -17.4(6)
C9 Zr1 C10 C15 121.6(7)
C13 Zr1 C10 C15 158.9(6)
C12 Zr1 C10 C15 -160.0(6)
C11 Zr1 C10 C15 -123.5(7)
Ir1 Zr1 C10 C15 87.2(6)
C9 C10 C11 C12 1.4(6)
C15 C10 C11 C12 -171.6(5)
Zr1 C10 C11 C12 66.1(4)
C9 C10 C11 C16 177.8(5)
C15 C10 C11 C16 4.7(9)
Zr1 C10 C11 C16 -117.5(6)
C9 C10 C11 Zr1 -64.7(4)
C15 C10 C11 Zr1 122.3(6)
C1 Zr1 C11 C10 -169.3(4)
C2 Zr1 C11 C10 -71.5(4)
C9 Zr1 C11 C10 37.6(3)
C13 Zr1 C11 C10 78.3(4)
C12 Zr1 C11 C10 115.8(5)
Ir1 Zr1 C11 C10 57.9(5)
C1 Zr1 C11 C12 74.9(4)
C2 Zr1 C11 C12 172.7(4)
C9 Zr1 C11 C12 -78.2(4)
C13 Zr1 C11 C12 -37.5(3)
C10 Zr1 C11 C12 -115.8(5)
Ir1 Zr1 C11 C12 -57.9(5)
C1 Zr1 C11 C16 -46.6(6)
C2 Zr1 C11 C16 51.2(6)
C9 Zr1 C11 C16 160.4(7)
C13 Zr1 C11 C16 -158.9(7)
C12 Zr1 C11 C16 -121.5(7)
C10 Zr1 C11 C16 122.7(7)
Ir1 Zr1 C11 C16 -179.4(4)
C10 C11 C12 C13 -1.2(6)
C16 C11 C12 C13 -177.6(5)
Zr1 C11 C12 C13 65.0(4)
C10 C11 C12 C17 171.9(5)
C16 C11 C12 C17 -4.5(9)
Zr1 C11 C12 C17 -121.8(6)
C10 C11 C12 Zr1 -66.3(4)
C16 C11 C12 Zr1 117.3(5)
C1 Zr1 C12 C11 -103.6(4)
C2 Zr1 C12 C11 -8.6(4)
C9 Zr1 C12 C11 77.6(4)
C13 Zr1 C12 C11 115.2(5)
C10 Zr1 C12 C11 36.4(3)
Ir1 Zr1 C12 C11 149.3(3)
C1 Zr1 C12 C13 141.2(4)
C2 Zr1 C12 C13 -123.8(4)
C9 Zr1 C12 C13 -37.6(3)
C11 Zr1 C12 C13 -115.2(5)
C10 Zr1 C12 C13 -78.8(4)
Ir1 Zr1 C12 C13 34.1(4)
C1 Zr1 C12 C17 20.5(6)
C2 Zr1 C12 C17 115.5(6)
C9 Zr1 C12 C17 -158.4(7)
C13 Zr1 C12 C17 -120.7(7)
C11 Zr1 C12 C17 124.1(8)
C10 Zr1 C12 C17 160.5(7)
Ir1 Zr1 C12 C17 -86.7(6)
C10 C9 C13 C12 0.3(6)
C14 C9 C13 C12 175.5(5)
Zr1 C9 C13 C12 -67.6(4)
C10 C9 C13 C18 -173.1(5)
C14 C9 C13 C18 2.1(9)
Zr1 C9 C13 C18 119.0(6)
C10 C9 C13 Zr1 68.0(4)
C14 C9 C13 Zr1 -116.9(6)
C11 C12 C13 C9 0.6(6)
C17 C12 C13 C9 -172.7(5)
Zr1 C12 C13 C9 66.8(4)
C11 C12 C13 C18 174.0(5)
C17 C12 C13 C18 0.8(9)
Zr1 C12 C13 C18 -119.7(6)
C11 C12 C13 Zr1 -66.2(4)
C17 C12 C13 Zr1 120.5(6)
C1 Zr1 C13 C9 -154.7(3)
C2 Zr1 C13 C9 -32.3(5)
C12 Zr1 C13 C9 -113.7(5)
C11 Zr1 C13 C9 -77.3(4)
C10 Zr1 C13 C9 -37.5(3)
Ir1 Zr1 C13 C9 93.0(3)
C1 Zr1 C13 C12 -41.0(4)
C2 Zr1 C13 C12 81.4(4)
C9 Zr1 C13 C12 113.7(5)
C11 Zr1 C13 C12 36.4(3)
C10 Zr1 C13 C12 76.2(4)
Ir1 Zr1 C13 C12 -153.3(3)
C1 Zr1 C13 C18 81.9(6)
C2 Zr1 C13 C18 -155.7(5)
C9 Zr1 C13 C18 -123.4(7)
C12 Zr1 C13 C18 122.9(7)
C11 Zr1 C13 C18 159.3(7)
C10 Zr1 C13 C18 -160.9(6)
Ir1 Zr1 C13 C18 -30.4(6)
C23A Ir1 C19 C23 17.6(8)
C20 Ir1 C19 C23 125.9(14)
C22A Ir1 C19 C23 57.6(9)
C21 Ir1 C19 C23 85.0(10)
C20A Ir1 C19 C23 140.9(16)
C19A Ir1 C19 C23 -63(6)
C21A Ir1 C19 C23 101.1(10)
C22 Ir1 C19 C23 41.5(7)
Zr1 Ir1 C19 C23 -116.5(9)
C23A Ir1 C19 C20 -108.3(13)
C22A Ir1 C19 C20 -68.3(10)
C21 Ir1 C19 C20 -40.9(9)
C20A Ir1 C19 C20 15.0(10)
C19A Ir1 C19 C20 171(7)
C21A Ir1 C19 C20 -24.8(8)
C23 Ir1 C19 C20 -125.9(14)
C22 Ir1 C19 C20 -84.4(10)
Zr1 Ir1 C19 C20 117.6(10)
C23A Ir1 C19 C24 130.7(17)
C20 Ir1 C19 C24 -121.0(17)
C22A Ir1 C19 C24 170.7(15)
C21 Ir1 C19 C24 -161.9(16)
C20A Ir1 C19 C24 -106.0(18)
C19A Ir1 C19 C24 50(5)
C21A Ir1 C19 C24 -145.8(15)
C23 Ir1 C19 C24 113.1(17)
C22 Ir1 C19 C24 154.6(15)
Zr1 Ir1 C19 C24 -3.4(19)
C23 C19 C20 C21 8.2(17)
C24 C19 C20 C21 -178.5(13)
Ir1 C19 C20 C21 66.1(9)
C23 C19 C20 C25 -178.8(12)
C24 C19 C20 C25 -6(2)
Ir1 C19 C20 C25 -120.9(13)
C23 C19 C20 Ir1 -57.9(11)
C24 C19 C20 Ir1 115.3(15)
C23A Ir1 C20 C21 -63.7(9)
C22A Ir1 C20 C21 -20.5(8)
C20A Ir1 C20 C21 -155(4)
C19A Ir1 C20 C21 -112.4(11)
C21A Ir1 C20 C21 19.0(9)
C19 Ir1 C20 C21 -110.6(12)
C23 Ir1 C20 C21 -78.2(9)
C22 Ir1 C20 C21 -36.3(7)
Zr1 Ir1 C20 C21 121.3(8)
C23A Ir1 C20 C19 46.8(10)
C22A Ir1 C20 C19 90.1(11)
C21 Ir1 C20 C19 110.6(12)
C20A Ir1 C20 C19 -45(3)
C19A Ir1 C20 C19 -1.8(13)
C21A Ir1 C20 C19 129.5(15)
C23 Ir1 C20 C19 32.4(9)
C22 Ir1 C20 C19 74.3(10)
Zr1 Ir1 C20 C19 -128.1(9)
C23A Ir1 C20 C25 165.8(16)
C22A Ir1 C20 C25 -150.9(16)
C21 Ir1 C20 C25 -130.5(18)
C20A Ir1 C20 C25 74(3)
C19A Ir1 C20 C25 117.1(16)
C21A Ir1 C20 C25 -111.5(18)
C19 Ir1 C20 C25 118.9(18)
C23 Ir1 C20 C25 151.3(15)
C22 Ir1 C20 C25 -166.8(16)
Zr1 Ir1 C20 C25 -9.1(19)
C19 C20 C21 C22 -4.2(15)
C25 C20 C21 C22 -176.1(13)
Ir1 C20 C21 C22 62.7(9)
C19 C20 C21 C26 174.6(13)
C25 C20 C21 C26 3(2)
Ir1 C20 C21 C26 -118.5(12)
C19 C20 C21 Ir1 -66.8(10)
C25 C20 C21 Ir1 121.3(15)
C23A Ir1 C21 C20 93.0(10)
C22A Ir1 C21 C20 135.2(16)
C20A Ir1 C21 C20 6.1(9)
C19A Ir1 C21 C20 45.5(9)
C21A Ir1 C21 C20 -39(2)
C19 Ir1 C21 C20 40.8(8)
C23 Ir1 C21 C20 82.6(8)
C22 Ir1 C21 C20 119.3(11)
Zr1 Ir1 C21 C20 -119.9(8)
C23A Ir1 C21 C22 -26.3(7)
C20 Ir1 C21 C22 -119.3(11)
C22A Ir1 C21 C22 15.9(11)
C20A Ir1 C21 C22 -113.2(9)
C19A Ir1 C21 C22 -73.9(8)
C21A Ir1 C21 C22 -158(3)
C19 Ir1 C21 C22 -78.5(8)
C23 Ir1 C21 C22 -36.7(6)
Zr1 Ir1 C21 C22 120.7(7)
C23A Ir1 C21 C26 -155.5(18)
C20 Ir1 C21 C26 111.5(19)
C22A Ir1 C21 C26 -113(2)
C20A Ir1 C21 C26 117.6(17)
C19A Ir1 C21 C26 157.0(17)
C21A Ir1 C21 C26 73(2)
C19 Ir1 C21 C26 152.3(17)
C23 Ir1 C21 C26 -165.9(17)
C22 Ir1 C21 C26 -129.2(19)
Zr1 Ir1 C21 C26 -8(2)
C20 C21 C22 C23 -0.9(13)
C26 C21 C22 C23 -179.4(13)
Ir1 C21 C22 C23 60.8(7)
C20 C21 C22 C27 175.5(11)
C26 C21 C22 C27 -3(2)
Ir1 C21 C22 C27 -122.9(10)
C20 C21 C22 Ir1 -61.6(9)
C26 C21 C22 Ir1 119.8(15)
C23A Ir1 C22 C21 120.7(14)
C20 Ir1 C22 C21 36.1(8)
C22A Ir1 C22 C21 -26.2(18)
C20A Ir1 C22 C21 46.2(8)
C19A Ir1 C22 C21 87.2(9)
C21A Ir1 C22 C21 6.7(8)
C19 Ir1 C22 C21 78.3(9)
C23 Ir1 C22 C21 118.9(10)
Zr1 Ir1 C22 C21 -121.3(7)
C23A Ir1 C22 C23 1.9(13)
C20 Ir1 C22 C23 -82.7(7)
C22A Ir1 C22 C23 -145(2)
C21 Ir1 C22 C23 -118.9(10)
C20A Ir1 C22 C23 -72.7(7)
C19A Ir1 C22 C23 -31.6(7)
C21A Ir1 C22 C23 -112.2(8)
C19 Ir1 C22 C23 -40.5(7)
Zr1 Ir1 C22 C23 119.9(6)
C23A Ir1 C22 C27 -122.8(19)
C20 Ir1 C22 C27 152.5(15)
C22A Ir1 C22 C27 90(2)
C21 Ir1 C22 C27 116.4(16)
C20A Ir1 C22 C27 162.6(14)
C19A Ir1 C22 C27 -156.4(15)
C21A Ir1 C22 C27 123.1(15)
C19 Ir1 C22 C27 -165.2(15)
C23 Ir1 C22 C27 -124.7(15)
Zr1 Ir1 C22 C27 -4.8(17)
C20 C19 C23 C22 -8.6(15)
C24 C19 C23 C22 177.6(11)
Ir1 C19 C23 C22 -65.8(7)
C20 C19 C23 C28 -178.3(12)
C24 C19 C23 C28 8(2)
Ir1 C19 C23 C28 124.6(14)
C20 C19 C23 Ir1 57.1(11)
C24 C19 C23 Ir1 -116.7(13)
C21 C22 C23 C19 5.4(12)
C27 C22 C23 C19 -170.6(12)
Ir1 C22 C23 C19 65.7(8)
C21 C22 C23 C28 176.7(10)
C27 C22 C23 C28 0.7(17)
Ir1 C22 C23 C28 -123.0(9)
C21 C22 C23 Ir1 -60.3(8)
C27 C22 C23 Ir1 123.7(11)
C23A Ir1 C23 C19 -114(3)
C20 Ir1 C23 C19 -32.6(9)
C22A Ir1 C23 C19 -99.3(10)
C21 Ir1 C23 C19 -74.0(10)
C20A Ir1 C23 C19 -20.9(9)
C19A Ir1 C23 C19 13.1(12)
C21A Ir1 C23 C19 -61.5(10)
C22 Ir1 C23 C19 -110.4(11)
Zr1 Ir1 C23 C19 128.0(8)
C23A Ir1 C23 C22 -3(2)
C20 Ir1 C23 C22 77.7(7)
C22A Ir1 C23 C22 11.0(7)
C21 Ir1 C23 C22 36.4(7)
C20A Ir1 C23 C22 89.5(7)
C19A Ir1 C23 C22 123.5(12)
C21A Ir1 C23 C22 48.9(7)
C19 Ir1 C23 C22 110.4(11)
Zr1 Ir1 C23 C22 -121.6(6)
C23A Ir1 C23 C28 114(3)
C20 Ir1 C23 C28 -165.3(13)
C22A Ir1 C23 C28 128.0(14)
C21 Ir1 C23 C28 153.3(13)
C20A Ir1 C23 C28 -153.6(13)
C19A Ir1 C23 C28 -119.6(17)
C21A Ir1 C23 C28 165.8(13)
C19 Ir1 C23 C28 -132.7(17)
C22 Ir1 C23 C28 116.9(13)
Zr1 Ir1 C23 C28 -4.7(15)
C23A Ir1 C19A C20A -110.1(13)
C20 Ir1 C19A C20A -11.9(9)
C22A Ir1 C19A C20A -75.8(10)
C21 Ir1 C19A C20A -49.3(9)
C21A Ir1 C19A C20A -34.1(8)
C19 Ir1 C19A C20A -20(5)
C23 Ir1 C19A C20A -125.6(15)
C22 Ir1 C19A C20A -90.5(10)
Zr1 Ir1 C19A C20A 116.8(9)
C23A Ir1 C19A C24A 125(2)
C20 Ir1 C19A C24A -137(2)
C22A Ir1 C19A C24A 159(2)
C21 Ir1 C19A C24A -174(2)
C20A Ir1 C19A C24A -125(2)
C21A Ir1 C19A C24A -159(2)
C19 Ir1 C19A C24A -145(7)
C23 Ir1 C19A C24A 110(2)
C22 Ir1 C19A C24A 145(2)
Zr1 Ir1 C19A C24A -8(2)
C20 Ir1 C19A C23A 98.3(11)
C22A Ir1 C19A C23A 34.4(8)
C21 Ir1 C19A C23A 60.9(9)
C20A Ir1 C19A C23A 110.1(13)
C21A Ir1 C19A C23A 76.0(9)
C19 Ir1 C19A C23A 90(6)
C23 Ir1 C19A C23A -15.5(8)
C22 Ir1 C19A C23A 19.7(8)
Zr1 Ir1 C19A C23A -133.1(8)
C24A C19A C20A C21A -170.8(16)
C23A C19A C20A C21A -2.6(15)
Ir1 C19A C20A C21A 59.5(10)
C24A C19A C20A C25A 6(3)
C23A C19A C20A C25A 174.6(12)
Ir1 C19A C20A C25A -123.3(13)
C24A C19A C20A Ir1 129.7(19)
C23A C19A C20A Ir1 -62.1(9)
C23A Ir1 C20A C19A 45.0(10)
C20 Ir1 C20A C19A 128(4)
C22A Ir1 C20A C19A 87.1(10)
C21 Ir1 C20A C19A 108.0(11)
C21A Ir1 C20A C19A 123.9(12)
C19 Ir1 C20A C19A 5.4(15)
C23 Ir1 C20A C19A 30.5(9)
C22 Ir1 C20A C19A 71.4(9)
Zr1 Ir1 C20A C19A -120.3(9)
C23A Ir1 C20A C21A -78.8(9)
C20 Ir1 C20A C21A 4(3)
C22A Ir1 C20A C21A -36.8(7)
C21 Ir1 C20A C21A -15.9(7)
C19A Ir1 C20A C21A -123.9(12)
C19 Ir1 C20A C21A -118.5(14)
C23 Ir1 C20A C21A -93.4(8)
C22 Ir1 C20A C21A -52.5(7)
Zr1 Ir1 C20A C21A 115.8(8)
C23A Ir1 C20A C25A 165.6(16)
C20 Ir1 C20A C25A -111(4)
C22A Ir1 C20A C25A -152.4(16)
C21 Ir1 C20A C25A -131.5(17)
C19A Ir1 C20A C25A 120.5(18)
C21A Ir1 C20A C25A -115.6(16)
C19 Ir1 C20A C25A 126(2)
C23 Ir1 C20A C25A 151.0(16)
C22 Ir1 C20A C25A -168.1(15)
Zr1 Ir1 C20A C25A 0.2(18)
C19A C20A C21A C22A 0.2(15)
C25A C20A C21A C22A -177.1(11)
Ir1 C20A C21A C22A 59.5(8)
C19A C20A C21A C26A 179.5(13)
C25A C20A C21A C26A 2(2)
Ir1 C20A C21A C26A -121.2(14)
C19A C20A C21A Ir1 -59.3(10)
C25A C20A C21A Ir1 123.4(11)
C23A Ir1 C21A C20A 81.3(9)
C20 Ir1 C21A C20A -1.8(12)
C22A Ir1 C21A C20A 119.3(10)
C21 Ir1 C21A C20A 123(2)
C19A Ir1 C21A C20A 33.8(8)
C19 Ir1 C21A C20A 31.4(8)
C23 Ir1 C21A C20A 69.7(7)
C22 Ir1 C21A C20A 106.3(8)
Zr1 Ir1 C21A C20A -119.0(7)
C23A Ir1 C21A C22A -38.1(8)
C20 Ir1 C21A C22A -121.1(13)
C21 Ir1 C21A C22A 4(2)
C20A Ir1 C21A C22A -119.3(10)
C19A Ir1 C21A C22A -85.5(9)
C19 Ir1 C21A C22A -87.9(9)
C23 Ir1 C21A C22A -49.6(7)
C22 Ir1 C21A C22A -13.0(7)
Zr1 Ir1 C21A C22A 121.7(7)
C23A Ir1 C21A C26A -154.7(17)
C20 Ir1 C21A C26A 122(2)
C22A Ir1 C21A C26A -116.7(17)
C21 Ir1 C21A C26A -113(3)
C20A Ir1 C21A C26A 124.0(18)
C19A Ir1 C21A C26A 157.8(16)
C19 Ir1 C21A C26A 155.4(17)
C23 Ir1 C21A C26A -166.3(15)
C22 Ir1 C21A C26A -129.7(16)
Zr1 Ir1 C21A C26A 5.0(18)
C20A C21A C22A C23A 2.7(14)
C26A C21A C22A C23A -176.6(12)
Ir1 C21A C22A C23A 62.5(9)
C20A C21A C22A C27A 176.9(15)
C26A C21A C22A C27A -2(2)
Ir1 C21A C22A C27A -123.2(16)
C20A C21A C22A Ir1 -59.8(8)
C26A C21A C22A Ir1 120.8(12)
C20 Ir1 C22A C23A -88.0(9)
C21 Ir1 C22A C23A -118.4(15)
C20A Ir1 C22A C23A -79.6(9)
C19A Ir1 C22A C23A -38.7(9)
C21A Ir1 C22A C23A -116.0(11)
C19 Ir1 C22A C23A -46.1(9)
C23 Ir1 C22A C23A -5.3(9)
C22 Ir1 C22A C23A 21.6(17)
Zr1 Ir1 C22A C23A 128.8(8)
C23A Ir1 C22A C21A 116.0(11)
C20 Ir1 C22A C21A 28.1(7)
C21 Ir1 C22A C21A -2.4(12)
C20A Ir1 C22A C21A 36.5(7)
C19A Ir1 C22A C21A 77.4(8)
C19 Ir1 C22A C21A 69.9(8)
C23 Ir1 C22A C21A 110.8(9)
C22 Ir1 C22A C21A 138(2)
Zr1 Ir1 C22A C21A -115.2(7)
C23A Ir1 C22A C27A -118(2)
C20 Ir1 C22A C27A 154.3(19)
C21 Ir1 C22A C27A 124(2)
C20A Ir1 C22A C27A 162.7(18)
C19A Ir1 C22A C27A -156.4(18)
C21A Ir1 C22A C27A 126(2)
C19 Ir1 C22A C27A -163.8(19)
C23 Ir1 C22A C27A -123.0(18)
C22 Ir1 C22A C27A -96(3)
Zr1 Ir1 C22A C27A 11(2)
C21A C22A C23A C28A 178.1(15)
C27A C22A C23A C28A 3(2)
Ir1 C22A C23A C28A -118.5(16)
C21A C22A C23A C19A -4.3(15)
C27A C22A C23A C19A -179.0(14)
Ir1 C22A C23A C19A 59.1(10)
C21A C22A C23A Ir1 -63.4(8)
C27A C22A C23A Ir1 121.9(14)
C20A C19A C23A C22A 4.3(15)
C24A C19A C23A C22A 172.1(17)
Ir1 C19A C23A C22A -60.3(10)
C20A C19A C23A C28A -178.0(14)
C24A C19A C23A C28A -10(3)
Ir1 C19A C23A C28A 117.5(14)
C20A C19A C23A Ir1 64.5(9)
C24A C19A C23A Ir1 -127.6(19)
C20 Ir1 C23A C22A 69.4(9)
C21 Ir1 C23A C22A 27.1(7)
C20A Ir1 C23A C22A 81.3(9)
C19A Ir1 C23A C22A 120.9(13)
C21A Ir1 C23A C22A 38.7(8)
C19 Ir1 C23A C22A 109.0(12)
C23 Ir1 C23A C22A 162(3)
C22 Ir1 C23A C22A -13.2(10)
Zr1 Ir1 C23A C22A -116.3(9)
C20 Ir1 C23A C28A -165.7(19)
C22A Ir1 C23A C28A 125(2)
C21 Ir1 C23A C28A 152(2)
C20A Ir1 C23A C28A -153.8(19)
C19A Ir1 C23A C28A -114(2)
C21A Ir1 C23A C28A 163.6(19)
C19 Ir1 C23A C28A -126(2)
C23 Ir1 C23A C28A -73(3)
C22 Ir1 C23A C28A 112(2)
Zr1 Ir1 C23A C28A 9(2)
C20 Ir1 C23A C19A -51.5(9)
C22A Ir1 C23A C19A -120.9(13)
C21 Ir1 C23A C19A -93.8(10)
C20A Ir1 C23A C19A -39.6(9)
C21A Ir1 C23A C19A -82.2(10)
C19 Ir1 C23A C19A -11.8(10)
C23 Ir1 C23A C19A 41(2)
C22 Ir1 C23A C19A -134.1(16)
Zr1 Ir1 C23A C19A 122.8(10)
C31 Si3 C29 Zr2 78.8(5)
C32 Si3 C29 Zr2 -163.7(4)
C33 Si3 C29 Zr2 -44.0(6)
C30 Zr2 C29 Si3 78.6(4)
C38A Zr2 C29 Si3 -155.4(6)
C37A Zr2 C29 Si3 -135.1(5)
C37 Zr2 C29 Si3 -155.8(5)
C38 Zr2 C29 Si3 -141.4(5)
C39A Zr2 C29 Si3 171.1(6)
C41A Zr2 C29 Si3 -152.9(6)
C41 Zr2 C29 Si3 164.6(5)
C40A Zr2 C29 Si3 165.9(6)
C40 Zr2 C29 Si3 165.7(6)
C39 Zr2 C29 Si3 -164.8(5)
C36 Si4 C30 Zr2 88.2(6)
C34 Si4 C30 Zr2 -30.7(5)
C35 Si4 C30 Zr2 -150.9(5)
C29 Zr2 C30 Si4 -143.5(4)
C38A Zr2 C30 Si4 127.5(6)
C37A Zr2 C30 Si4 85.6(7)
C37 Zr2 C30 Si4 76.7(5)
C38 Zr2 C30 Si4 100.7(7)
C39A Zr2 C30 Si4 125.0(6)
C41A Zr2 C30 Si4 69.2(6)
C41 Zr2 C30 Si4 96.1(5)
C40A Zr2 C30 Si4 89.5(6)
C40 Zr2 C30 Si4 123.3(6)
C39 Zr2 C30 Si4 133.2(5)
C30 Zr2 C37 C38 148.4(8)
C29 Zr2 C37 C38 26.6(10)
C38A Zr2 C37 C38 26.1(7)
C37A Zr2 C37 C38 -18.5(9)
C39A Zr2 C37 C38 72.1(10)
C41A Zr2 C37 C38 -139(5)
C41 Zr2 C37 C38 111.5(12)
C40A Zr2 C37 C38 122.1(15)
C40 Zr2 C37 C38 79.7(10)
C39 Zr2 C37 C38 37.9(7)
C30 Zr2 C37 C41 36.8(9)
C29 Zr2 C37 C41 -85.0(9)
C38A Zr2 C37 C41 -85.5(10)
C37A Zr2 C37 C41 -130.0(14)
C38 Zr2 C37 C41 -111.5(12)
C39A Zr2 C37 C41 -39.5(10)
C41A Zr2 C37 C41 109(5)
C40A Zr2 C37 C41 10.6(12)
C40 Zr2 C37 C41 -31.8(9)
C39 Zr2 C37 C41 -73.6(9)
C30 Zr2 C37 C42 -88.1(10)
C29 Zr2 C37 C42 150.0(8)
C38A Zr2 C37 C42 149.6(13)
C37A Zr2 C37 C42 105.0(15)
C38 Zr2 C37 C42 123.5(14)
C39A Zr2 C37 C42 -164.5(14)
C41A Zr2 C37 C42 -16(4)
C41 Zr2 C37 C42 -125.0(14)
C40A Zr2 C37 C42 -114.4(15)
C40 Zr2 C37 C42 -156.8(13)
C39 Zr2 C37 C42 161.4(12)
C41 C37 C38 C39 -2.7(14)
C42 C37 C38 C39 174.3(12)
Zr2 C37 C38 C39 -71.1(9)
C41 C37 C38 C43 -177.0(11)
C42 C37 C38 C43 0(2)
Zr2 C37 C38 C43 114.6(11)
C41 C37 C38 Zr2 68.4(9)
C42 C37 C38 Zr2 -114.6(13)
C30 Zr2 C38 C39 66.4(10)
C29 Zr2 C38 C39 -48.7(8)
C38A Zr2 C38 C39 -8.9(13)
C37A Zr2 C38 C39 166(3)
C37 Zr2 C38 C39 111.3(11)
C39A Zr2 C38 C39 33.0(9)
C41A Zr2 C38 C39 119.2(10)
C41 Zr2 C38 C39 72.0(8)
C40A Zr2 C38 C39 80.2(9)
C40 Zr2 C38 C39 37.7(8)
C30 Zr2 C38 C37 -44.9(11)
C29 Zr2 C38 C37 -160.0(8)
C38A Zr2 C38 C37 -120.2(15)
C37A Zr2 C38 C37 54(2)
C39A Zr2 C38 C37 -78.4(10)
C41A Zr2 C38 C37 7.9(10)
C41 Zr2 C38 C37 -39.3(8)
C40A Zr2 C38 C37 -31.1(9)
C40 Zr2 C38 C37 -73.6(9)
C39 Zr2 C38 C37 -111.3(11)
C30 Zr2 C38 C43 -162.8(8)
C29 Zr2 C38 C43 82.2(10)
C38A Zr2 C38 C43 121.9(17)
C37A Zr2 C38 C43 -63(3)
C37 Zr2 C38 C43 -117.8(15)
C39A Zr2 C38 C43 163.8(14)
C41A Zr2 C38 C43 -109.9(14)
C41 Zr2 C38 C43 -157.1(13)
C40A Zr2 C38 C43 -149.0(13)
C40 Zr2 C38 C43 168.5(14)
C39 Zr2 C38 C43 130.9(15)
C37 C38 C39 C40 3.3(16)
C43 C38 C39 C40 176.9(14)
Zr2 C38 C39 C40 -64.8(11)
C37 C38 C39 C44 -169.6(12)
C43 C38 C39 C44 4(2)
Zr2 C38 C39 C44 122.3(13)
C37 C38 C39 Zr2 68.1(9)
C43 C38 C39 Zr2 -118.3(13)
C30 Zr2 C39 C38 -133.6(7)
C29 Zr2 C39 C38 131.5(8)
C38A Zr2 C39 C38 19(3)
C37A Zr2 C39 C38 -3.9(8)
C37 Zr2 C39 C38 -39.9(7)
C39A Zr2 C39 C38 -114.7(15)
C41A Zr2 C39 C38 -39.4(8)
C41 Zr2 C39 C38 -82.8(9)
C40A Zr2 C39 C38 -76.7(9)
C40 Zr2 C39 C38 -114.8(13)
C30 Zr2 C39 C40 -18.8(11)
C29 Zr2 C39 C40 -113.8(10)
C38A Zr2 C39 C40 134(4)
C37A Zr2 C39 C40 110.9(12)
C37 Zr2 C39 C40 74.9(10)
C38 Zr2 C39 C40 114.8(13)
C39A Zr2 C39 C40 0.0(19)
C41A Zr2 C39 C40 75.3(10)
C41 Zr2 C39 C40 31.9(10)
C40A Zr2 C39 C40 38.0(10)
C30 Zr2 C39 C44 106.6(12)
C29 Zr2 C39 C44 11.6(12)
C38A Zr2 C39 C44 -101(4)
C37A Zr2 C39 C44 -123.7(15)
C37 Zr2 C39 C44 -159.7(15)
C38 Zr2 C39 C44 -119.8(16)
C39A Zr2 C39 C44 125.4(19)
C41A Zr2 C39 C44 -159.3(14)
C41 Zr2 C39 C44 157.3(15)
C40A Zr2 C39 C44 163.4(15)
C40 Zr2 C39 C44 125.4(17)
C38 C39 C40 C41 -3(2)
C44 C39 C40 C41 169.7(15)
Zr2 C39 C40 C41 -66.6(15)
C38 C39 C40 C45 -175.4(17)
C44 C39 C40 C45 -3(3)
Zr2 C39 C40 C45 120.9(19)
C38 C39 C40 Zr2 63.7(9)
C44 C39 C40 Zr2 -123.8(14)
C30 Zr2 C40 C41 -79.2(12)
C29 Zr2 C40 C41 -178.1(11)
C38A Zr2 C40 C41 106.1(15)
C37A Zr2 C40 C41 71.4(12)
C37 Zr2 C40 C41 38.9(10)
C38 Zr2 C40 C41 81.0(12)
C39A Zr2 C40 C41 117(9)
C41A Zr2 C40 C41 33.3(11)
C40A Zr2 C40 C41 2.3(13)
C39 Zr2 C40 C41 117.4(16)
C30 Zr2 C40 C39 163.4(10)
C29 Zr2 C40 C39 64.5(9)
C38A Zr2 C40 C39 -11.3(10)
C37A Zr2 C40 C39 -45.9(9)
C37 Zr2 C40 C39 -78.4(10)
C38 Zr2 C40 C39 -36.3(8)
C39A Zr2 C40 C39 0(8)
C41A Zr2 C40 C39 -84.1(10)
C41 Zr2 C40 C39 -117.4(16)
C40A Zr2 C40 C39 -115.1(15)
C30 Zr2 C40 C45 45.1(15)
C29 Zr2 C40 C45 -53.8(16)
C38A Zr2 C40 C45 -130(2)
C37A Zr2 C40 C45 -164.3(18)
C37 Zr2 C40 C45 163.2(19)
C38 Zr2 C40 C45 -154.7(19)
C39A Zr2 C40 C45 -119(9)
C41A Zr2 C40 C45 157.6(18)
C41 Zr2 C40 C45 124(2)
C40A Zr2 C40 C45 127(2)
C39 Zr2 C40 C45 -118(2)
C39 C40 C41 C37 1(2)
C45 C40 C41 C37 173.2(18)
Zr2 C40 C41 C37 -65.4(11)
C39 C40 C41 C46 -174.5(14)
C45 C40 C41 C46 -2(4)
Zr2 C40 C41 C46 119.0(18)
C39 C40 C41 Zr2 66.5(14)
C45 C40 C41 Zr2 -121(2)
C38 C37 C41 C40 1.0(19)
C42 C37 C41 C40 -175.9(16)
Zr2 C37 C41 C40 68.9(15)
C38 C37 C41 C46 177.5(11)
C42 C37 C41 C46 1(2)
Zr2 C37 C41 C46 -114.6(11)
C38 C37 C41 Zr2 -68.0(9)
C42 C37 C41 Zr2 115.1(14)
C30 Zr2 C41 C40 98.0(12)
C29 Zr2 C41 C40 2.2(13)
C38A Zr2 C41 C40 -50.5(13)
C37A Zr2 C41 C40 -90.9(13)
C37 Zr2 C41 C40 -116.9(15)
C38 Zr2 C41 C40 -78.0(12)
C39A Zr2 C41 C40 -10.5(17)
C41A Zr2 C41 C40 -129.0(15)
C40A Zr2 C41 C40 -169(7)
C39 Zr2 C41 C40 -38.1(12)
C30 Zr2 C41 C37 -145.1(8)
C29 Zr2 C41 C37 119.1(8)
C38A Zr2 C41 C37 66.4(10)
C37A Zr2 C41 C37 26.0(8)
C38 Zr2 C41 C37 38.9(8)
C39A Zr2 C41 C37 106.4(15)
C41A Zr2 C41 C37 -12.1(9)
C40A Zr2 C41 C37 -52(6)
C40 Zr2 C41 C37 116.9(15)
C39 Zr2 C41 C37 78.8(9)
C30 Zr2 C41 C46 -34.6(10)
C29 Zr2 C41 C46 -130.4(10)
C38A Zr2 C41 C46 176.8(14)
C37A Zr2 C41 C46 136.5(13)
C37 Zr2 C41 C46 110.5(15)
C38 Zr2 C41 C46 149.4(14)
C39A Zr2 C41 C46 -143.1(19)
C41A Zr2 C41 C46 98.3(14)
C40A Zr2 C41 C46 59(6)
C40 Zr2 C41 C46 -132.6(18)
C39 Zr2 C41 C46 -170.8(14)
C30 Zr2 C37A C38A 87.8(11)
C29 Zr2 C37A C38A -39.8(10)
C37 Zr2 C37A C38A 105.8(14)
C38 Zr2 C37A C38A -4(2)
C39A Zr2 C37A C38A 37.7(10)
C41A Zr2 C37A C38A 118.1(13)
C41 Zr2 C37A C38A 75.0(10)
C40A Zr2 C37A C38A 83.0(11)
C40 Zr2 C37A C38A 42.9(10)
C39 Zr2 C37A C38A 7.4(10)
C30 Zr2 C37A C41A -30.3(12)
C29 Zr2 C37A C41A -157.9(9)
C38A Zr2 C37A C41A -118.1(13)
C37 Zr2 C37A C41A -12.2(11)
C38 Zr2 C37A C41A -122(3)
C39A Zr2 C37A C41A -80.4(11)
C41 Zr2 C37A C41A -43.0(9)
C40A Zr2 C37A C41A -35.0(10)
C40 Zr2 C37A C41A -75.2(10)
C39 Zr2 C37A C41A -110.7(11)
C30 Zr2 C37A C42A -149.9(11)
C29 Zr2 C37A C42A 82.5(13)
C38A Zr2 C37A C42A 122.3(17)
C37 Zr2 C37A C42A -131.9(19)
C38 Zr2 C37A C42A 119(3)
C39A Zr2 C37A C42A 160.0(16)
C41A Zr2 C37A C42A -119.6(18)
C41 Zr2 C37A C42A -162.7(16)
C40A Zr2 C37A C42A -154.7(16)
C40 Zr2 C37A C42A 165.2(15)
C39 Zr2 C37A C42A 129.7(16)
C41A C37A C38A C39A -1(2)
C42A C37A C38A C39A 175.0(16)
Zr2 C37A C38A C39A -67.2(13)
C41A C37A C38A C43A -170.0(16)
C42A C37A C38A C43A 6(3)
Zr2 C37A C38A C43A 124.0(18)
C41A C37A C38A Zr2 66.0(11)
C42A C37A C38A Zr2 -117.8(15)
C30 Zr2 C38A C37A -120.7(9)
C29 Zr2 C38A C37A 142.6(9)
C37 Zr2 C38A C37A -37.8(8)
C38 Zr2 C38A C37A 1.8(11)
C39A Zr2 C38A C37A -116.2(15)
C41A Zr2 C38A C37A -35.4(8)
C41 Zr2 C38A C37A -80.7(10)
C40A Zr2 C38A C37A -73.7(10)
C40 Zr2 C38A C37A -114.1(13)
C39 Zr2 C38A C37A -151(4)
C30 Zr2 C38A C39A -4.5(14)
C29 Zr2 C38A C39A -101.2(11)
C37A Zr2 C38A C39A 116.2(15)
C37 Zr2 C38A C39A 78.4(11)
C38 Zr2 C38A C39A 118.0(17)
C41A Zr2 C38A C39A 80.8(12)
C41 Zr2 C38A C39A 35.5(11)
C40A Zr2 C38A C39A 42.4(11)
C40 Zr2 C38A C39A 2.0(15)
C39 Zr2 C38A C39A -35(3)
C30 Zr2 C38A C43A 111.2(15)
C29 Zr2 C38A C43A 14.5(16)
C37A Zr2 C38A C43A -128(2)
C37 Zr2 C38A C43A -166(2)
C38 Zr2 C38A C43A -126(2)
C39A Zr2 C38A C43A 116(2)
C41A Zr2 C38A C43A -163.5(19)
C41 Zr2 C38A C43A 151(2)
C40A Zr2 C38A C43A 158(2)
C40 Zr2 C38A C43A 118(2)
C39 Zr2 C38A C43A 81(4)
C37A C38A C39A C44A 180(2)
C43A C38A C39A C44A -10(3)
Zr2 C38A C39A C44A 113(2)
C37A C38A C39A C40A 0.9(19)
C43A C38A C39A C40A 170.9(15)
Zr2 C38A C39A C40A -66.2(12)
C37A C38A C39A Zr2 67.0(12)
C43A C38A C39A Zr2 -122.9(15)
C30 Zr2 C39A C38A 176.4(11)
C29 Zr2 C39A C38A 77.3(11)
C37A Zr2 C39A C38A -35.7(10)
C37 Zr2 C39A C38A -70.3(11)
C38 Zr2 C39A C38A -26.4(8)
C41A Zr2 C39A C38A -75.0(11)
C41 Zr2 C39A C38A -113.6(17)
C40A Zr2 C39A C38A -109.6(15)
C40 Zr2 C39A C38A -167(9)
C39 Zr2 C39A C38A 13.0(11)
C30 Zr2 C39A C44A 50.4(17)
C29 Zr2 C39A C44A -48.7(17)
C38A Zr2 C39A C44A -126(2)
C37A Zr2 C39A C44A -162(2)
C37 Zr2 C39A C44A 164(2)
C38 Zr2 C39A C44A -152(2)
C41A Zr2 C39A C44A 159(2)
C41 Zr2 C39A C44A 120(2)
C40A Zr2 C39A C44A 124(2)
C40 Zr2 C39A C44A 67(8)
C39 Zr2 C39A C44A -113(2)
C30 Zr2 C39A C40A -74.1(10)
C29 Zr2 C39A C40A -173.2(10)
C38A Zr2 C39A C40A 109.6(15)
C37A Zr2 C39A C40A 73.8(10)
C37 Zr2 C39A C40A 39.2(9)
C38 Zr2 C39A C40A 83.2(11)
C41A Zr2 C39A C40A 34.5(9)
C41 Zr2 C39A C40A -4.1(12)
C40 Zr2 C39A C40A -58(8)
C39 Zr2 C39A C40A 122.5(18)
C38A C39A C40A C41A -0.3(19)
C44A C39A C40A C41A -179(2)
Zr2 C39A C40A C41A -65.6(12)
C38A C39A C40A C45A -173.0(15)
C44A C39A C40A C45A 8(3)
Zr2 C39A C40A C45A 121.8(14)
C38A C39A C40A Zr2 65.3(12)
C44A C39A C40A Zr2 -114(2)
C30 Zr2 C40A C41A -140.6(10)
C29 Zr2 C40A C41A 123.8(10)
C38A Zr2 C40A C41A 75.8(11)
C37A Zr2 C40A C41A 36.1(10)
C37 Zr2 C40A C41A 14.4(10)
C38 Zr2 C40A C41A 49.1(10)
C39A Zr2 C40A C41A 115.2(15)
C41 Zr2 C40A C41A 134(6)
C40 Zr2 C40A C41A 124.3(16)
C39 Zr2 C40A C41A 87.9(11)
C30 Zr2 C40A C45A 0.7(17)
C29 Zr2 C40A C45A -94.8(17)
C38A Zr2 C40A C45A -142.9(19)
C37A Zr2 C40A C45A 177(2)
C37 Zr2 C40A C45A 156(2)
C38 Zr2 C40A C45A -170(2)
C39A Zr2 C40A C45A -103(2)
C41A Zr2 C40A C45A 141(2)
C41 Zr2 C40A C45A -85(6)
C40 Zr2 C40A C45A -94(2)
C39 Zr2 C40A C45A -130.8(19)
C30 Zr2 C40A C39A 104.2(11)
C29 Zr2 C40A C39A 8.6(12)
C38A Zr2 C40A C39A -39.4(10)
C37A Zr2 C40A C39A -79.1(11)
C37 Zr2 C40A C39A -100.8(15)
C38 Zr2 C40A C39A -66.1(11)
C41A Zr2 C40A C39A -115.2(15)
C41 Zr2 C40A C39A 18(5)
C40 Zr2 C40A C39A 9.1(14)
C39 Zr2 C40A C39A -27.3(10)
C45A C40A C41A C37A 169(2)
C39A C40A C41A C37A -0.4(19)
Zr2 C40A C41A C37A -64.2(11)
C45A C40A C41A C46A -6(3)
C39A C40A C41A C46A -175.0(16)
Zr2 C40A C41A C46A 121.2(16)
C45A C40A C41A Zr2 -127(3)
C39A C40A C41A Zr2 63.8(12)
C38A C37A C41A C40A 1.0(19)
C42A C37A C41A C40A -175.3(15)
Zr2 C37A C41A C40A 65.6(12)
C38A C37A C41A C46A 175.0(17)
C42A C37A C41A C46A -1(3)
Zr2 C37A C41A C46A -120.5(18)
C38A C37A C41A Zr2 -64.6(11)
C42A C37A C41A Zr2 119.1(14)
C30 Zr2 C41A C40A 41.1(11)
C29 Zr2 C41A C40A -85.1(11)
C38A Zr2 C41A C40A -82.1(12)
C37A Zr2 C41A C40A -117.6(15)
C37 Zr2 C41A C40A -69(5)
C38 Zr2 C41A C40A -103.2(13)
C39A Zr2 C41A C40A -40.4(11)
C41 Zr2 C41A C40A -8.1(11)
C40 Zr2 C41A C40A -33.3(10)
C39 Zr2 C41A C40A -71.5(10)
C30 Zr2 C41A C37A 158.6(9)
C29 Zr2 C41A C37A 32.5(12)
C38A Zr2 C41A C37A 35.5(9)
C37 Zr2 C41A C37A 49(4)
C38 Zr2 C41A C37A 14.3(8)
C39A Zr2 C41A C37A 77.2(11)
C41 Zr2 C41A C37A 109.5(13)
C40A Zr2 C41A C37A 117.6(15)
C40 Zr2 C41A C37A 84.3(11)
C39 Zr2 C41A C37A 46.1(9)
C30 Zr2 C41A C46A -75.2(15)
C29 Zr2 C41A C46A 158.7(12)
C38A Zr2 C41A C46A 161.7(17)
C37A Zr2 C41A C46A 126.2(19)
C37 Zr2 C41A C46A 175(6)
C38 Zr2 C41A C46A 140.5(18)
C39A Zr2 C41A C46A -156.6(17)
C41 Zr2 C41A C46A -124.3(18)
C40A Zr2 C41A C46A -116.3(19)
C40 Zr2 C41A C46A -149.5(17)
C39 Zr2 C41A C46A 172.3(16)
C50 Ir2 C47 C48 -81.0(8)
C49 Ir2 C47 C48 -38.3(7)
C51 Ir2 C47 C48 -120.7(9)
C51A Ir2 C47 C48 -127.6(16)
C50A Ir2 C47 C48 -97.9(8)
C47A Ir2 C47 C48 5.5(14)
C49A Ir2 C47 C48 -58.4(7)
C48A Ir2 C47 C48 -20.1(6)
Zr2 Ir2 C47 C48 124.0(6)
C50 Ir2 C47 C51 39.7(7)
C49 Ir2 C47 C51 82.4(8)
C48 Ir2 C47 C51 120.7(9)
C51A Ir2 C47 C51 -6.9(14)
C50A Ir2 C47 C51 22.8(7)
C47A Ir2 C47 C51 126.2(16)
C49A Ir2 C47 C51 62.3(7)
C48A Ir2 C47 C51 100.6(8)
Zr2 Ir2 C47 C51 -115.3(6)
C50 Ir2 C47 C52 155.8(14)
C49 Ir2 C47 C52 -161.5(14)
C51 Ir2 C47 C52 116.1(14)
C48 Ir2 C47 C52 -123.2(14)
C51A Ir2 C47 C52 109(2)
C50A Ir2 C47 C52 138.9(14)
C47A Ir2 C47 C52 -118(2)
C49A Ir2 C47 C52 178.4(13)
C48A Ir2 C47 C52 -143.4(14)
Zr2 Ir2 C47 C52 0.8(16)
C51 C47 C48 C49 0.7(13)
C52 C47 C48 C49 -177.1(11)
Ir2 C47 C48 C49 60.4(8)
C51 C47 C48 C53 179.7(12)
C52 C47 C48 C53 1.8(19)
Ir2 C47 C48 C53 -120.6(12)
C51 C47 C48 Ir2 -59.7(7)
C52 C47 C48 Ir2 122.4(11)
C50 Ir2 C48 C47 79.6(8)
C49 Ir2 C48 C47 117.4(10)
C51 Ir2 C48 C47 36.7(6)
C51A Ir2 C48 C47 21.4(7)
C50A Ir2 C48 C47 60.9(7)
C47A Ir2 C48 C47 -5.9(14)
C49A Ir2 C48 C47 99.4(8)
C48A Ir2 C48 C47 126.9(17)
Zr2 Ir2 C48 C47 -120.7(6)
C50 Ir2 C48 C49 -37.8(8)
C51 Ir2 C48 C49 -80.7(8)
C47 Ir2 C48 C49 -117.4(10)
C51A Ir2 C48 C49 -96.0(9)
C50A Ir2 C48 C49 -56.5(8)
C47A Ir2 C48 C49 -123.3(18)
C49A Ir2 C48 C49 -18.0(7)
C48A Ir2 C48 C49 9.5(14)
Zr2 Ir2 C48 C49 121.9(7)
C50 Ir2 C48 C53 -160.6(15)
C49 Ir2 C48 C53 -122.8(17)
C51 Ir2 C48 C53 156.5(14)
C47 Ir2 C48 C53 119.8(15)
C51A Ir2 C48 C53 141.3(16)
C50A Ir2 C48 C53 -179.2(15)
C47A Ir2 C48 C53 114(2)
C49A Ir2 C48 C53 -140.7(15)
C48A Ir2 C48 C53 -113(2)
Zr2 Ir2 C48 C53 -0.8(17)
C47 C48 C49 C50 -0.7(13)
C53 C48 C49 C50 -179.7(13)
Ir2 C48 C49 C50 60.8(9)
C47 C48 C49 C54 175.6(13)
C53 C48 C49 C54 -3(2)
Ir2 C48 C49 C54 -122.9(14)
C47 C48 C49 Ir2 -61.5(7)
C53 C48 C49 Ir2 119.5(13)
C51 Ir2 C49 C50 -36.0(8)
C48 Ir2 C49 C50 -116.7(11)
C47 Ir2 C49 C50 -79.5(9)
C51A Ir2 C49 C50 -55.5(9)
C50A Ir2 C49 C50 -15.8(8)
C47A Ir2 C49 C50 -96.9(10)
C49A Ir2 C49 C50 12.4(14)
C48A Ir2 C49 C50 -126.3(19)
Zr2 Ir2 C49 C50 118.2(8)
C50 Ir2 C49 C48 116.7(11)
C51 Ir2 C49 C48 80.8(8)
C47 Ir2 C49 C48 37.2(7)
C51A Ir2 C49 C48 61.2(8)
C50A Ir2 C49 C48 100.9(9)
C47A Ir2 C49 C48 19.9(7)
C49A Ir2 C49 C48 129.1(19)
C48A Ir2 C49 C48 -9.5(14)
Zr2 Ir2 C49 C48 -125.1(7)
C50 Ir2 C49 C54 -124.0(19)
C51 Ir2 C49 C54 -160.0(17)
C48 Ir2 C49 C54 119.3(18)
C47 Ir2 C49 C54 156.5(17)
C51A Ir2 C49 C54 -179.6(17)
C50A Ir2 C49 C54 -139.8(18)
C47A Ir2 C49 C54 139.1(18)
C49A Ir2 C49 C54 -112(2)
C48A Ir2 C49 C54 110(2)
Zr2 Ir2 C49 C54 -6(2)
C48 C49 C50 C51 0.5(15)
C54 C49 C50 C51 -175.6(14)
Ir2 C49 C50 C51 62.9(9)
C48 C49 C50 C55 177.2(13)
C54 C49 C50 C55 1(2)
Ir2 C49 C50 C55 -120.4(14)
C48 C49 C50 Ir2 -62.4(8)
C54 C49 C50 Ir2 121.5(15)
C51 Ir2 C50 C49 121.2(12)
C48 Ir2 C50 C49 38.6(8)
C47 Ir2 C50 C49 80.9(9)
C51A Ir2 C50 C49 101.4(10)
C50A Ir2 C50 C49 134(2)
C47A Ir2 C50 C49 59.0(9)
C49A Ir2 C50 C49 -11.1(13)
C48A Ir2 C50 C49 20.2(7)
Zr2 Ir2 C50 C49 -122.9(8)
C49 Ir2 C50 C51 -121.2(12)
C48 Ir2 C50 C51 -82.6(8)
C47 Ir2 C50 C51 -40.3(7)
C51A Ir2 C50 C51 -19.8(7)
C50A Ir2 C50 C51 12.8(17)
C47A Ir2 C50 C51 -62.1(9)
C49A Ir2 C50 C51 -132.3(18)
C48A Ir2 C50 C51 -101.0(9)
Zr2 Ir2 C50 C51 115.9(8)
C49 Ir2 C50 C55 116.8(19)
C51 Ir2 C50 C55 -122.1(19)
C48 Ir2 C50 C55 155.3(17)
C47 Ir2 C50 C55 -162.4(17)
C51A Ir2 C50 C55 -141.8(19)
C50A Ir2 C50 C55 -109(3)
C47A Ir2 C50 C55 175.8(18)
C49A Ir2 C50 C55 106(2)
C48A Ir2 C50 C55 136.9(18)
Zr2 Ir2 C50 C55 -6(2)
C49 C50 C51 C47 -0.1(14)
C55 C50 C51 C47 -176.6(13)
Ir2 C50 C51 C47 62.3(7)
C49 C50 C51 C56 178.4(15)
C55 C50 C51 C56 2(2)
Ir2 C50 C51 C56 -119.2(16)
C49 C50 C51 Ir2 -62.4(10)
C55 C50 C51 Ir2 121.1(15)
C48 C47 C51 C50 -0.4(12)
C52 C47 C51 C50 177.6(11)
Ir2 C47 C51 C50 -60.6(8)
C48 C47 C51 C56 -179.1(12)
C52 C47 C51 C56 -1.1(18)
Ir2 C47 C51 C56 120.8(13)
C48 C47 C51 Ir2 60.2(8)
C52 C47 C51 Ir2 -121.8(10)
C49 Ir2 C51 C50 35.5(8)
C48 Ir2 C51 C50 78.3(8)
C47 Ir2 C51 C50 113.7(10)
C51A Ir2 C51 C50 122(2)
C50A Ir2 C51 C50 -10.0(13)
C47A Ir2 C51 C50 93.9(9)
C49A Ir2 C51 C50 18.7(7)
C48A Ir2 C51 C50 56.8(8)
Zr2 Ir2 C51 C50 -121.3(7)
C50 Ir2 C51 C47 -113.7(10)
C49 Ir2 C51 C47 -78.2(7)
C48 Ir2 C51 C47 -35.4(6)
C51A Ir2 C51 C47 8.3(17)
C50A Ir2 C51 C47 -123.7(15)
C47A Ir2 C51 C47 -19.8(6)
C49A Ir2 C51 C47 -95.0(8)
C48A Ir2 C51 C47 -56.8(7)
Zr2 Ir2 C51 C47 125.0(6)
C50 Ir2 C51 C56 127.8(18)
C49 Ir2 C51 C56 163.2(16)
C48 Ir2 C51 C56 -153.9(15)
C47 Ir2 C51 C56 -118.6(16)
C51A Ir2 C51 C56 -110(2)
C50A Ir2 C51 C56 118(2)
C47A Ir2 C51 C56 -138.4(16)
C49A Ir2 C51 C56 146.4(16)
C48A Ir2 C51 C56 -175.4(15)
Zr2 Ir2 C51 C56 6.5(17)
C50 Ir2 C47A C48A -59.8(9)
C49 Ir2 C47A C48A -16.8(8)
C51 Ir2 C47A C48A -103.7(10)
C48 Ir2 C47A C48A 25.7(14)
C47 Ir2 C47A C48A -143.5(19)
C51A Ir2 C47A C48A -117.3(13)
C50A Ir2 C47A C48A -78.8(10)
C49A Ir2 C47A C48A -37.1(8)
Zr2 Ir2 C47A C48A 122.5(9)
C50 Ir2 C47A C51A 57.5(9)
C49 Ir2 C47A C51A 100.5(10)
C51 Ir2 C47A C51A 13.6(8)
C48 Ir2 C47A C51A 143(2)
C47 Ir2 C47A C51A -26.2(12)
C50A Ir2 C47A C51A 38.5(9)
C49A Ir2 C47A C51A 80.2(9)
C48A Ir2 C47A C51A 117.3(13)
Zr2 Ir2 C47A C51A -120.2(9)
C50 Ir2 C47A C52A 177(2)
C49 Ir2 C47A C52A -140(2)
C51 Ir2 C47A C52A 133(2)
C48 Ir2 C47A C52A -98(3)
C47 Ir2 C47A C52A 93(2)
C51A Ir2 C47A C52A 119(2)
C50A Ir2 C47A C52A 158(2)
C49A Ir2 C47A C52A -161(2)
C48A Ir2 C47A C52A -124(2)
Zr2 Ir2 C47A C52A -1(3)
C51A C47A C48A C49A 2.0(16)
C52A C47A C48A C49A -174.0(17)
Ir2 C47A C48A C49A 63.1(10)
C51A C47A C48A C53A 178.8(15)
C52A C47A C48A C53A 3(3)
Ir2 C47A C48A C53A -120.0(16)
C51A C47A C48A Ir2 -61.1(10)
C52A C47A C48A Ir2 122.9(18)
C50 Ir2 C48A C47A 98.8(11)
C49 Ir2 C48A C47A 138(2)
C51 Ir2 C48A C47A 57.1(9)
C48 Ir2 C48A C47A -23.9(13)
C47 Ir2 C48A C47A 14.7(8)
C51A Ir2 C48A C47A 38.6(9)
C50A Ir2 C48A C47A 80.7(10)
C49A Ir2 C48A C47A 117.2(12)
Zr2 Ir2 C48A C47A -125.2(9)
C50 Ir2 C48A C49A -18.3(8)
C49 Ir2 C48A C49A 21.0(14)
C51 Ir2 C48A C49A -60.0(8)
C48 Ir2 C48A C49A -141.1(19)
C47 Ir2 C48A C49A -102.5(9)
C51A Ir2 C48A C49A -78.6(9)
C50A Ir2 C48A C49A -36.5(8)
C47A Ir2 C48A C49A -117.2(12)
Zr2 Ir2 C48A C49A 117.7(8)
C50 Ir2 C48A C53A -146.0(19)
C49 Ir2 C48A C53A -107(2)
C51 Ir2 C48A C53A 172.3(18)
C48 Ir2 C48A C53A 91(2)
C47 Ir2 C48A C53A 129.9(18)
C51A Ir2 C48A C53A 153.7(19)
C50A Ir2 C48A C53A -164.1(18)
C47A Ir2 C48A C53A 115(2)
C49A Ir2 C48A C53A -128(2)
Zr2 Ir2 C48A C53A -10(2)
C47A C48A C49A C50A -0.9(15)
C53A C48A C49A C50A -177.3(17)
Ir2 C48A C49A C50A 61.9(9)
C47A C48A C49A C54A 173.6(13)
C53A C48A C49A C54A -3(3)
Ir2 C48A C49A C54A -123.6(13)
C47A C48A C49A Ir2 -62.8(10)
C53A C48A C49A Ir2 120.7(18)
C50 Ir2 C49A C48A 135.3(18)
C49 Ir2 C49A C48A -22.5(15)
C51 Ir2 C49A C48A 100.6(9)
C48 Ir2 C49A C48A 15.6(8)
C47 Ir2 C49A C48A 57.0(8)
C51A Ir2 C49A C48A 80.5(9)
C50A Ir2 C49A C48A 118.6(11)
C47A Ir2 C49A C48A 36.4(9)
Zr2 Ir2 C49A C48A -125.4(7)
C50 Ir2 C49A C50A 16.8(14)
C49 Ir2 C49A C50A -141.1(19)
C51 Ir2 C49A C50A -18.0(7)
C48 Ir2 C49A C50A -103.0(9)
C47 Ir2 C49A C50A -61.5(8)
C51A Ir2 C49A C50A -38.0(8)
C47A Ir2 C49A C50A -82.1(9)
C48A Ir2 C49A C50A -118.6(11)
Zr2 Ir2 C49A C50A 116.0(7)
C50 Ir2 C49A C54A -107(2)
C49 Ir2 C49A C54A 95(2)
C51 Ir2 C49A C54A -141.8(16)
C48 Ir2 C49A C54A 133.2(16)
C47 Ir2 C49A C54A 174.6(16)
C51A Ir2 C49A C54A -161.9(17)
C50A Ir2 C49A C54A -123.9(18)
C47A Ir2 C49A C54A 154.0(17)
C48A Ir2 C49A C54A 117.6(18)
Zr2 Ir2 C49A C54A -7.9(19)
C48A C49A C50A C51A -0.6(15)
C54A C49A C50A C51A -174.6(14)
Ir2 C49A C50A C51A 62.2(9)
C48A C49A C50A C55A 176.8(13)
C54A C49A C50A C55A 3(2)
Ir2 C49A C50A C55A -120.4(13)
C48A C49A C50A Ir2 -62.8(9)
C54A C49A C50A Ir2 123.1(14)
C50 Ir2 C50A C51A -136(2)
C49 Ir2 C50A C51A -101.3(11)
C51 Ir2 C50A C51A 22.5(12)
C48 Ir2 C50A C51A -59.2(9)
C47 Ir2 C50A C51A -17.9(8)
C47A Ir2 C50A C51A -39.8(9)
C49A Ir2 C50A C51A -115.9(12)
C48A Ir2 C50A C51A -80.1(10)
Zr2 Ir2 C50A C51A 122.2(8)
C50 Ir2 C50A C49A -20.0(17)
C49 Ir2 C50A C49A 14.6(7)
C51 Ir2 C50A C49A 138.5(17)
C48 Ir2 C50A C49A 56.7(8)
C47 Ir2 C50A C49A 98.0(9)
C51A Ir2 C50A C49A 115.9(12)
C47A Ir2 C50A C49A 76.1(9)
C48A Ir2 C50A C49A 35.9(7)
Zr2 Ir2 C50A C49A -121.8(7)
C50 Ir2 C50A C55A 90(2)
C49 Ir2 C50A C55A 125.1(17)
C51 Ir2 C50A C55A -111(2)
C48 Ir2 C50A C55A 167.2(17)
C47 Ir2 C50A C55A -151.5(17)
C51A Ir2 C50A C55A -134(2)
C47A Ir2 C50A C55A -173.4(18)
C49A Ir2 C50A C55A 110.5(18)
C48A Ir2 C50A C55A 146.4(17)
Zr2 Ir2 C50A C55A -11.3(19)
C49A C50A C51A C47A 1.7(15)
C55A C50A C51A C47A -174.9(18)
Ir2 C50A C51A C47A 65.7(10)
C49A C50A C51A C56A 175.5(16)
C55A C50A C51A C56A -1(3)
Ir2 C50A C51A C56A -120.4(17)
C49A C50A C51A Ir2 -64.0(9)
C55A C50A C51A Ir2 119.4(19)
C48A C47A C51A C50A -2.3(16)
C52A C47A C51A C50A 173.7(17)
Ir2 C47A C51A C50A -66.1(10)
C48A C47A C51A C56A -175.8(17)
C52A C47A C51A C56A 0(3)
Ir2 C47A C51A C56A 120.4(18)
C48A C47A C51A Ir2 63.8(10)
C52A C47A C51A Ir2 -120.1(18)
C50 Ir2 C51A C50A 15.5(8)
C49 Ir2 C51A C50A 57.1(9)
C51 Ir2 C51A C50A -28.2(16)
C48 Ir2 C51A C50A 100.3(10)
C47 Ir2 C51A C50A 137.5(18)
C47A Ir2 C51A C50A 114.0(13)
C49A Ir2 C51A C50A 37.5(8)
C48A Ir2 C51A C50A 78.4(9)
Zr2 Ir2 C51A C50A -116.5(9)
C50 Ir2 C51A C47A -98.4(11)
C49 Ir2 C51A C47A -56.9(9)
C51 Ir2 C51A C47A -142(2)
C48 Ir2 C51A C47A -13.7(8)
C47 Ir2 C51A C47A 23.5(11)
C50A Ir2 C51A C47A -114.0(13)
C49A Ir2 C51A C47A -76.5(9)
C48A Ir2 C51A C47A -35.6(8)
Zr2 Ir2 C51A C47A 129.5(8)
C50 Ir2 C51A C56A 137(2)
C49 Ir2 C51A C56A 178(2)
C51 Ir2 C51A C56A 93(3)
C48 Ir2 C51A C56A -139(2)
C47 Ir2 C51A C56A -102(2)
C50A Ir2 C51A C56A 121(2)
C47A Ir2 C51A C56A -125(2)
C49A Ir2 C51A C56A 158(2)
C48A Ir2 C51A C56A -161(2)
Zr2 Ir2 C51A C56A 4(2)
